data_7049823
loop_
_publ_author_name
'Pastor-Medrano, Jes\'us'
'Rodr\'iguez-Raya, Francisco R'
'Bernab\'e-Pablo, Erandi'
'Mireles-Ch\'avez, Daniel A'
'Jancik, Vojtech'
'Mart\'inez-Otero, Diego'
'Moya-Cabrera, M\'onica'

_publ_section_title
;
 Metal-directed self-assembly of transition metal
 heterometallascorpionates.
;
_journal_issue 19
_journal_name_full 'Dalton transactions (Cambridge, England : 2003)'
_journal_page_first 6571
_journal_page_last 6580
_journal_paper_doi 10.1039/c9dt00683d
_journal_volume 48
_journal_year 2019
_chemical_formula_moiety 'C172 H152 Co2 K2 N18 O4 P12 S12, 2(C4 H8 O)'
_chemical_formula_sum 'C180 H168 Co2 K2 N18 O6 P12 S12'
_chemical_formula_weight 3631.73
_space_group_crystal_system triclinic
_space_group_IT_number 2
_space_group_name_Hall '-P 1'
_space_group_name_H-M_alt 'P -1'
_symmetry_space_group_name_Hall '-P 1'
_symmetry_space_group_name_H-M 'P -1'
_atom_sites_solution_hydrogens geom
_audit_creation_method SHELXL-2018/3
_audit_update_record
;
2019-01-20 deposited with the CCDC.    2019-04-12 downloaded from the CCDC.
;
_cell_angle_alpha 67.734(4)
_cell_angle_beta 89.760(5)
_cell_angle_gamma 62.594(4)
_cell_formula_units_Z 1
_cell_length_a 16.128(4)
_cell_length_b 16.427(4)
_cell_length_c 20.759(5)
_cell_measurement_reflns_used 9917
_cell_measurement_temperature 100(2)
_cell_measurement_theta_max 27.52
_cell_measurement_theta_min 2.48
_cell_volume 4420.4(19)
_computing_cell_refinement 'Bruker SAINT'
_computing_data_collection 'Bruker APEX2'
_computing_data_reduction 'Bruker SAINT'
_computing_molecular_graphics 'Bruker SHELXTL'
_computing_publication_material 'Bruker SHELXTL'
_computing_structure_refinement 'SHELXL-2018/3 (Sheldrick, 2018)'
_computing_structure_solution 'SHELXS-97 (Sheldrick 2008)'
_diffrn_ambient_temperature 100(2)
_diffrn_measured_fraction_theta_full 1.000
_diffrn_measured_fraction_theta_max 1.000
_diffrn_measurement_device_type 'Bruker APEX-II CCD'
_diffrn_measurement_method '\w scans'
_diffrn_radiation_type MoK\a
_diffrn_radiation_wavelength 0.71073
_diffrn_reflns_av_R_equivalents 0.0201
_diffrn_reflns_av_unetI/netI 0.0148
_diffrn_reflns_Laue_measured_fraction_full 1.000
_diffrn_reflns_Laue_measured_fraction_max 1.000
_diffrn_reflns_limit_h_max 20
_diffrn_reflns_limit_h_min -20
_diffrn_reflns_limit_k_max 20
_diffrn_reflns_limit_k_min -20
_diffrn_reflns_limit_l_max 25
_diffrn_reflns_limit_l_min -25
_diffrn_reflns_number 83197
_diffrn_reflns_point_group_measured_fraction_full 1.000
_diffrn_reflns_point_group_measured_fraction_max 1.000
_diffrn_reflns_theta_full 25.242
_diffrn_reflns_theta_max 26.372
_diffrn_reflns_theta_min 1.454
_diffrn_source 'Incoatec ImuS'
_exptl_absorpt_coefficient_mu 0.546
_exptl_absorpt_correction_T_max 0.7455
_exptl_absorpt_correction_T_min 0.6626
_exptl_absorpt_correction_type multi-scan
_exptl_absorpt_process_details 'SADABS 2014/4, Sheldrick'
_exptl_crystal_colour pink
_exptl_crystal_density_diffrn 1.364
_exptl_crystal_description irregular
_exptl_crystal_F_000 1886
_exptl_crystal_recrystallization_method 'Re-crystallisation from solvent: CH2Cl2/THF'
_exptl_crystal_size_max 0.617
_exptl_crystal_size_mid 0.351
_exptl_crystal_size_min 0.294
_refine_diff_density_max 0.626
_refine_diff_density_min -0.561
_refine_diff_density_rms 0.050
_refine_ls_extinction_method none
_refine_ls_goodness_of_fit_ref 1.022
_refine_ls_hydrogen_treatment constr
_refine_ls_matrix_type full
_refine_ls_number_parameters 1769
_refine_ls_number_reflns 18069
_refine_ls_number_restraints 4816
_refine_ls_restrained_S_all 0.982
_refine_ls_R_factor_all 0.0393
_refine_ls_R_factor_gt 0.0342
_refine_ls_shift/su_max 0.002
_refine_ls_shift/su_mean 0.000
_refine_ls_structure_factor_coef Fsqd
_refine_ls_weighting_details 'w=1/[\s^2^(Fo^2^)+(0.0574P)^2^+2.1903P] where P=(Fo^2^+2Fc^2^)/3'
_refine_ls_weighting_scheme calc
_refine_ls_wR_factor_gt 0.0950
_refine_ls_wR_factor_ref 0.1000
_reflns_Friedel_coverage 0.000
_reflns_number_gt 16144
_reflns_number_total 18069
_reflns_threshold_expression 'I > 2\s(I)'
_cod_data_source_file c9dt00683d2.cif
_cod_data_source_block Comp3b
_cod_depositor_comments 'Adding full bibliography for 7049816--7049826.cif.'
_cod_original_cell_volume 4420.6(17)
_cod_database_code 7049823
_shelx_shelxl_version_number 2018/3
_shelx_space_group_comment
; 
The symmetry employed for this shelxl refinement is uniquely defined 
by the following loop, which should always be used as a source of 
symmetry information in preference to the above space-group names. 
They are only intended as comments. 
;
_shelx_estimated_absorpt_t_min 0.729
_shelx_estimated_absorpt_t_max 0.856

loop_
_space_group_symop_operation_xyz
'x, y, z'
'-x, -y, -z'

loop_
_atom_site_label
_atom_site_type_symbol
_atom_site_fract_x
_atom_site_fract_y
_atom_site_fract_z
_atom_site_U_iso_or_equiv
_atom_site_adp_type
_atom_site_occupancy
_atom_site_site_symmetry_order
_atom_site_calc_flag
_atom_site_refinement_flags_posn
_atom_site_refinement_flags_adp
_atom_site_refinement_flags_occupancy
_atom_site_disorder_assembly
_atom_site_disorder_group
Co1 Co 0.61592(2) 0.43566(2) 0.77777(2) 0.02680(6) Uani 1 1 d . . . . .
K1 K 0.54665(4) 0.48571(3) 0.58207(2) 0.05078(12) Uani 1 1 d . . . . .
S1 S 0.78305(3) 0.30913(3) 0.85772(2) 0.03533(10) Uani 1 1 d . . . . .
S2 S 1.00409(4) 0.46297(4) 0.65291(3) 0.05146(13) Uani 1 1 d . . . . .
S3 S 0.60635(3) 0.55355(3) 0.83257(3) 0.03814(11) Uani 1 1 d . . . . .
S4 S 0.22109(4) 0.91583(4) 0.64503(3) 0.05074(13) Uani 1 1 d . . . . .
S5 S 0.54880(4) 0.36021(4) 0.87724(3) 0.04427(12) Uani 1 1 d . . . . .
S6 S 0.64291(5) -0.02093(5) 0.83422(4) 0.06835(18) Uani 1 1 d . . . . .
P1 P 0.85886(3) 0.36035(3) 0.79658(2) 0.02811(9) Uani 1 1 d D . . . .
P2 P 0.87839(3) 0.57556(3) 0.64177(2) 0.03290(10) Uani 1 1 d D . . . .
P3 P 0.47664(3) 0.66977(3) 0.78286(3) 0.03496(10) Uani 1 1 d D . . . .
P4 P 0.21927(3) 0.78921(3) 0.67161(3) 0.03471(10) Uani 1 1 d D . . . .
P5 P 0.55711(3) 0.25003(3) 0.85474(2) 0.03390(10) Uani 1 1 d D . . . .
P6 P 0.72999(4) 0.02917(3) 0.79744(3) 0.03884(11) Uani 1 1 d D . . . .
O1 O 0.66746(18) 0.47257(18) 0.47878(13) 0.0856(6) Uani 1 1 d . . . . .
N1 N 0.68862(9) 0.48682(10) 0.70359(7) 0.0271(3) Uani 1 1 d . . . . .
N2 N 0.64236(10) 0.56603(11) 0.64038(8) 0.0335(3) Uani 1 1 d . . . . .
N3 N 0.70040(10) 0.60079(11) 0.61200(8) 0.0346(3) Uani 1 1 d . . . . .
N4 N 0.48026(10) 0.55222(10) 0.71888(8) 0.0301(3) Uani 1 1 d . . . . .
N5 N 0.42851(10) 0.54290(12) 0.67469(9) 0.0367(3) Uani 1 1 d . . . . .
N6 N 0.33924(10) 0.62046(12) 0.65356(9) 0.0382(3) Uani 1 1 d . . . . .
N7 N 0.62917(10) 0.32294(10) 0.74548(7) 0.0288(3) Uani 1 1 d . . . . .
N8 N 0.68087(11) 0.30363(11) 0.69707(8) 0.0343(3) Uani 1 1 d . . . . .
N9 N 0.71409(12) 0.20792(11) 0.70782(8) 0.0376(3) Uani 1 1 d . . . . .
C1 C 0.77920(11) 0.46879(12) 0.71650(8) 0.0258(3) Uani 1 1 d . . . . .
C2 C 0.78608(11) 0.54196(12) 0.65811(9) 0.0291(3) Uani 1 1 d . . . . .
C3 C 0.9461(9) 0.2652(11) 0.7715(7) 0.0355(17) Uani 0.560(17) 1 d D U P A 1
C4 C 0.9161(6) 0.2550(6) 0.7144(5) 0.0489(16) Uani 0.560(17) 1 d D U P A 1
H4 H 0.852500 0.299259 0.687584 0.059 Uiso 0.560(17) 1 calc R U P A 1
C5 C 0.9813(7) 0.1781(7) 0.6965(5) 0.0622(17) Uani 0.560(17) 1 d D U P A 1
H5 H 0.961922 0.172349 0.656002 0.075 Uiso 0.560(17) 1 calc R U P A 1
C6 C 1.0719(7) 0.1113(8) 0.7360(5) 0.064(2) Uani 0.560(17) 1 d D U P A 1
H6 H 1.114075 0.057191 0.724873 0.077 Uiso 0.560(17) 1 calc R U P A 1
C7 C 1.1003(6) 0.1234(6) 0.7908(4) 0.0683(19) Uani 0.560(17) 1 d D U P A 1
H7 H 1.164533 0.079746 0.816490 0.082 Uiso 0.560(17) 1 calc R U P A 1
C8 C 1.0388(5) 0.1975(6) 0.8112(4) 0.0550(16) Uani 0.560(17) 1 d D U P A 1
H8 H 1.059637 0.202133 0.851731 0.066 Uiso 0.560(17) 1 calc R U P A 1
C3A C 0.9387(13) 0.2676(14) 0.7662(9) 0.039(2) Uani 0.440(17) 1 d D U P A 2
C4A C 0.9173(8) 0.2795(8) 0.6979(5) 0.053(2) Uani 0.440(17) 1 d D U P A 2
H4A H 0.864987 0.341285 0.664780 0.063 Uiso 0.440(17) 1 calc R U P A 2
C5A C 0.9693(9) 0.2048(8) 0.6768(6) 0.065(2) Uani 0.440(17) 1 d D U P A 2
H5A H 0.949190 0.211377 0.631289 0.078 Uiso 0.440(17) 1 calc R U P A 2
C6A C 1.0503(10) 0.1210(10) 0.7214(6) 0.063(2) Uani 0.440(17) 1 d D U P A 2
H6A H 1.092151 0.073783 0.704447 0.075 Uiso 0.440(17) 1 calc R U P A 2
C7A C 1.0723(9) 0.1039(7) 0.7917(6) 0.078(3) Uani 0.440(17) 1 d D U P A 2
H7A H 1.125706 0.042504 0.824044 0.094 Uiso 0.440(17) 1 calc R U P A 2
C8A C 1.0149(8) 0.1780(7) 0.8138(5) 0.066(2) Uani 0.440(17) 1 d D U P A 2
H8A H 1.028231 0.166797 0.861860 0.080 Uiso 0.440(17) 1 calc R U P A 2
C9 C 0.9290(7) 0.3932(11) 0.8397(7) 0.0344(16) Uani 0.547(11) 1 d D U P A 1
C10 C 1.0249(4) 0.3608(6) 0.8394(4) 0.0459(13) Uani 0.547(11) 1 d D U P A 1
H10 H 1.056347 0.324873 0.812047 0.055 Uiso 0.547(11) 1 calc R U P A 1
C11 C 1.0742(5) 0.3817(7) 0.8796(3) 0.0608(15) Uani 0.547(11) 1 d D U P A 1
H11 H 1.140191 0.358863 0.880226 0.073 Uiso 0.547(11) 1 calc R U P A 1
C12 C 1.0297(6) 0.4345(6) 0.9182(4) 0.0612(16) Uani 0.547(11) 1 d D U P A 1
H12 H 1.064932 0.447311 0.945969 0.073 Uiso 0.547(11) 1 calc R U P A 1
C13 C 0.9335(6) 0.4693(6) 0.9171(4) 0.0557(15) Uani 0.547(11) 1 d D U P A 1
H13 H 0.901744 0.508256 0.942517 0.067 Uiso 0.547(11) 1 calc R U P A 1
C14 C 0.8830(5) 0.4468(6) 0.8782(4) 0.0450(15) Uani 0.547(11) 1 d D U P A 1
H14 H 0.817292 0.468398 0.878339 0.054 Uiso 0.547(11) 1 calc R U P A 1
C9A C 0.9157(8) 0.3967(13) 0.8484(8) 0.0332(18) Uani 0.453(11) 1 d D U P A 2
C10A C 1.0008(6) 0.3972(7) 0.8373(4) 0.0458(15) Uani 0.453(11) 1 d D U P A 2
H10A H 1.031507 0.376754 0.802648 0.055 Uiso 0.453(11) 1 calc R U P A 2
C11A C 1.0411(6) 0.4275(7) 0.8763(4) 0.0564(15) Uani 0.453(11) 1 d D U P A 2
H11A H 1.100558 0.424744 0.869859 0.068 Uiso 0.453(11) 1 calc R U P A 2
C12A C 0.9946(7) 0.4615(7) 0.9244(5) 0.0592(17) Uani 0.453(11) 1 d D U P A 2
H12A H 1.021180 0.484105 0.950015 0.071 Uiso 0.453(11) 1 calc R U P A 2
C13A C 0.9097(6) 0.4630(7) 0.9354(5) 0.0513(16) Uani 0.453(11) 1 d D U P A 2
H13A H 0.877954 0.486357 0.968659 0.062 Uiso 0.453(11) 1 calc R U P A 2
C14A C 0.8707(6) 0.4302(6) 0.8979(4) 0.0385(15) Uani 0.453(11) 1 d D U P A 2
H14A H 0.812553 0.430664 0.906067 0.046 Uiso 0.453(11) 1 calc R U P A 2
C15 C 0.87173(14) 0.63453(15) 0.70145(10) 0.0406(4) Uani 1 1 d D U . . .
C16 C 0.7930(6) 0.6753(12) 0.7304(7) 0.0524(19) Uani 0.60(2) 1 d D U P B 1
H16 H 0.737661 0.671417 0.721134 0.063 Uiso 0.60(2) 1 calc R U P B 1
C17 C 0.7968(8) 0.7215(8) 0.7728(5) 0.0571(17) Uani 0.60(2) 1 d D U P B 1
H17 H 0.743316 0.749976 0.792577 0.068 Uiso 0.60(2) 1 calc R U P B 1
C18 C 0.8766(9) 0.7269(7) 0.7869(4) 0.0562(18) Uani 0.60(2) 1 d D U P B 1
H18 H 0.878091 0.759175 0.816063 0.067 Uiso 0.60(2) 1 calc R U P B 1
C19 C 0.9548(8) 0.6852(7) 0.7586(5) 0.0637(17) Uani 0.60(2) 1 d D U P B 1
H19 H 1.009556 0.690051 0.767946 0.076 Uiso 0.60(2) 1 calc R U P B 1
C20 C 0.9548(6) 0.6361(11) 0.7167(7) 0.0542(16) Uani 0.60(2) 1 d D U P B 1
H20 H 1.009662 0.604723 0.699160 0.065 Uiso 0.60(2) 1 calc R U P B 1
C16A C 0.7836(8) 0.6781(17) 0.7206(11) 0.049(2) Uani 0.40(2) 1 d D U P B 2
H16A H 0.731879 0.674822 0.702226 0.059 Uiso 0.40(2) 1 calc R U P B 2
C17A C 0.7694(11) 0.7261(11) 0.7658(8) 0.057(2) Uani 0.40(2) 1 d D U P B 2
H17A H 0.709387 0.753311 0.778853 0.068 Uiso 0.40(2) 1 calc R U P B 2
C18A C 0.8424(12) 0.7337(9) 0.7912(6) 0.056(2) Uani 0.40(2) 1 d D U P B 2
H18A H 0.832790 0.765762 0.822364 0.067 Uiso 0.40(2) 1 calc R U P B 2
C19A C 0.9289(11) 0.6961(10) 0.7724(7) 0.059(2) Uani 0.40(2) 1 d D U P B 2
H19A H 0.978708 0.703378 0.789245 0.070 Uiso 0.40(2) 1 calc R U P B 2
C20A C 0.9432(9) 0.6464(15) 0.7277(10) 0.052(2) Uani 0.40(2) 1 d D U P B 2
H20A H 1.003487 0.619886 0.714866 0.063 Uiso 0.40(2) 1 calc R U P B 2
C21 C 0.8380(18) 0.6722(9) 0.5503(5) 0.034(2) Uani 0.53(2) 1 d D U P C 1
C22 C 0.8846(9) 0.6495(8) 0.4982(5) 0.0414(16) Uani 0.53(2) 1 d D U P C 1
H22 H 0.935147 0.582920 0.509598 0.050 Uiso 0.53(2) 1 calc R U P C 1
C23 C 0.8574(9) 0.7241(9) 0.4294(4) 0.0506(16) Uani 0.53(2) 1 d D U P C 1
H23 H 0.888162 0.708145 0.393369 0.061 Uiso 0.53(2) 1 calc R U P C 1
C24 C 0.7863(8) 0.8207(9) 0.4133(5) 0.0522(18) Uani 0.53(2) 1 d D U P C 1
H24 H 0.767252 0.871140 0.365760 0.063 Uiso 0.53(2) 1 calc R U P C 1
C25 C 0.7427(9) 0.8453(8) 0.4645(6) 0.061(2) Uani 0.53(2) 1 d D U P C 1
H25 H 0.695397 0.913276 0.453295 0.073 Uiso 0.53(2) 1 calc R U P C 1
C26 C 0.7676(14) 0.7703(10) 0.5337(6) 0.052(2) Uani 0.53(2) 1 d D U P C 1
H26 H 0.736116 0.786778 0.569351 0.063 Uiso 0.53(2) 1 calc R U P C 1
C21A C 0.832(2) 0.6840(10) 0.5548(5) 0.035(2) Uani 0.47(2) 1 d D U P C 2
C22A C 0.8655(11) 0.6695(10) 0.4962(7) 0.049(2) Uani 0.47(2) 1 d D U P C 2
H22A H 0.912977 0.603944 0.502112 0.059 Uiso 0.47(2) 1 calc R U P C 2
C23A C 0.8302(10) 0.7503(10) 0.4281(5) 0.054(2) Uani 0.47(2) 1 d D U P C 2
H23A H 0.852519 0.739771 0.387991 0.065 Uiso 0.47(2) 1 calc R U P C 2
C24A C 0.7630(10) 0.8442(9) 0.4208(6) 0.052(2) Uani 0.47(2) 1 d D U P C 2
H24A H 0.740178 0.900111 0.375393 0.062 Uiso 0.47(2) 1 calc R U P C 2
C25A C 0.7285(11) 0.8585(8) 0.4777(6) 0.055(2) Uani 0.47(2) 1 d D U P C 2
H25A H 0.679819 0.923876 0.471140 0.066 Uiso 0.47(2) 1 calc R U P C 2
C26A C 0.7627(15) 0.7799(10) 0.5449(7) 0.0465(19) Uani 0.47(2) 1 d D U P C 2
H26A H 0.738649 0.791635 0.584231 0.056 Uiso 0.47(2) 1 calc R U P C 2
C27 C 0.42359(11) 0.63813(12) 0.72649(9) 0.0296(3) Uani 1 1 d . . . . .
C28 C 0.33339(12) 0.68127(13) 0.68478(10) 0.0325(4) Uani 1 1 d . . . . .
C29 C 0.4825(12) 0.7825(8) 0.7298(4) 0.0443(15) Uani 0.645(13) 1 d D U P D 1
C30 C 0.5006(5) 0.7937(5) 0.6631(4) 0.0513(13) Uani 0.645(13) 1 d D U P D 1
H30 H 0.504587 0.746525 0.645697 0.062 Uiso 0.645(13) 1 calc R U P D 1
C31 C 0.5132(6) 0.8753(6) 0.6211(4) 0.0708(16) Uani 0.645(13) 1 d D U P D 1
H31 H 0.529375 0.882600 0.575997 0.085 Uiso 0.645(13) 1 calc R U P D 1
C32 C 0.5011(6) 0.9461(5) 0.6478(4) 0.0768(18) Uani 0.645(13) 1 d D U P D 1
H32 H 0.502975 1.005496 0.618146 0.092 Uiso 0.645(13) 1 calc R U P D 1
C33 C 0.4870(6) 0.9320(5) 0.7145(4) 0.0738(15) Uani 0.645(13) 1 d D U P D 1
H33 H 0.483939 0.978569 0.732217 0.089 Uiso 0.645(13) 1 calc R U P D 1
C34 C 0.4770(5) 0.8504(4) 0.7570(3) 0.0582(13) Uani 0.645(13) 1 d D U P D 1
H34 H 0.466695 0.840549 0.803807 0.070 Uiso 0.645(13) 1 calc R U P D 1
C29A C 0.485(2) 0.7781(15) 0.7220(8) 0.048(2) Uani 0.355(13) 1 d D U P D 2
C30A C 0.4795(10) 0.8031(11) 0.6496(7) 0.056(2) Uani 0.355(13) 1 d D U P D 2
H30A H 0.466582 0.765625 0.629865 0.067 Uiso 0.355(13) 1 calc R U P D 2
C31A C 0.4930(11) 0.8823(11) 0.6061(8) 0.073(2) Uani 0.355(13) 1 d D U P D 2
H31A H 0.480491 0.904192 0.556015 0.088 Uiso 0.355(13) 1 calc R U P D 2
C32A C 0.5243(11) 0.9302(11) 0.6339(8) 0.080(3) Uani 0.355(13) 1 d D U P D 2
H32A H 0.544269 0.975772 0.605115 0.096 Uiso 0.355(13) 1 calc R U P D 2
C33A C 0.5255(10) 0.9092(9) 0.7052(7) 0.077(2) Uani 0.355(13) 1 d D U P D 2
H33A H 0.536402 0.948403 0.724289 0.092 Uiso 0.355(13) 1 calc R U P D 2
C34A C 0.5108(9) 0.8310(9) 0.7488(7) 0.067(2) Uani 0.355(13) 1 d D U P D 2
H34A H 0.518637 0.812993 0.798494 0.080 Uiso 0.355(13) 1 calc R U P D 2
C35 C 0.4038(12) 0.6937(9) 0.8477(6) 0.0433(16) Uani 0.670(16) 1 d D U P D 1
C36 C 0.3286(5) 0.7893(5) 0.8373(4) 0.0533(15) Uani 0.670(16) 1 d D U P D 1
H36 H 0.312469 0.845911 0.793283 0.064 Uiso 0.670(16) 1 calc R U P D 1
C37 C 0.2771(5) 0.8031(6) 0.8901(4) 0.0650(16) Uani 0.670(16) 1 d D U P D 1
H37 H 0.227665 0.868867 0.882139 0.078 Uiso 0.670(16) 1 calc R U P D 1
C38 C 0.2978(4) 0.7215(7) 0.9537(4) 0.0623(15) Uani 0.670(16) 1 d D U P D 1
H38 H 0.263928 0.730929 0.990093 0.075 Uiso 0.670(16) 1 calc R U P D 1
C39 C 0.3689(6) 0.6254(6) 0.9639(4) 0.0613(14) Uani 0.670(16) 1 d D U P D 1
H39 H 0.380830 0.568341 1.006472 0.074 Uiso 0.670(16) 1 calc R U P D 1
C40 C 0.4216(6) 0.6122(6) 0.9135(4) 0.0488(12) Uani 0.670(16) 1 d D U P D 1
H40 H 0.471778 0.546202 0.922851 0.059 Uiso 0.670(16) 1 calc R U P D 1
C35A C 0.399(2) 0.705(2) 0.8417(13) 0.047(3) Uani 0.330(16) 1 d D U P D 2
C36A C 0.3480(10) 0.8064(11) 0.8289(9) 0.052(2) Uani 0.330(16) 1 d . U P D 2
H36A H 0.347976 0.857996 0.787612 0.062 Uiso 0.330(16) 1 calc R U P D 2
C37A C 0.2989(10) 0.8272(11) 0.8782(8) 0.065(2) Uani 0.330(16) 1 d . U P D 2
H37A H 0.265269 0.895185 0.872877 0.078 Uiso 0.330(16) 1 calc R U P D 2
C38A C 0.2965(10) 0.7558(12) 0.9335(10) 0.066(3) Uani 0.330(16) 1 d . U P D 2
H38A H 0.258452 0.774713 0.965830 0.079 Uiso 0.330(16) 1 calc R U P D 2
C39A C 0.3460(11) 0.6554(13) 0.9471(8) 0.062(2) Uani 0.330(16) 1 d . U P D 2
H39A H 0.345991 0.604815 0.989176 0.075 Uiso 0.330(16) 1 calc R U P D 2
C40A C 0.3985(9) 0.6296(12) 0.8942(9) 0.050(2) Uani 0.330(16) 1 d . U P D 2
H40A H 0.430455 0.562596 0.897628 0.060 Uiso 0.330(16) 1 calc R U P D 2
C41 C 0.1778(16) 0.7540(9) 0.7541(8) 0.0396(17) Uani 0.559(18) 1 d D U P E 1
C42 C 0.1061(7) 0.8304(8) 0.7680(5) 0.0477(15) Uani 0.559(18) 1 d D U P E 1
H42 H 0.081815 0.899167 0.735552 0.057 Uiso 0.559(18) 1 calc R U P E 1
C43 C 0.0701(7) 0.8072(8) 0.8283(5) 0.0586(16) Uani 0.559(18) 1 d D U P E 1
H43 H 0.022111 0.859964 0.837944 0.070 Uiso 0.559(18) 1 calc R U P E 1
C44 C 0.1032(6) 0.7082(9) 0.8745(4) 0.0553(17) Uani 0.559(18) 1 d D U P E 1
H44 H 0.079991 0.692928 0.917193 0.066 Uiso 0.559(18) 1 calc R U P E 1
C45 C 0.1697(7) 0.6306(8) 0.8602(5) 0.0578(18) Uani 0.559(18) 1 d D U P E 1
H45 H 0.188542 0.562153 0.890456 0.069 Uiso 0.559(18) 1 calc R U P E 1
C46 C 0.2089(12) 0.6541(9) 0.8003(6) 0.053(2) Uani 0.559(18) 1 d D U P E 1
H46 H 0.257314 0.601080 0.791141 0.064 Uiso 0.559(18) 1 calc R U P E 1
C41A C 0.181(2) 0.7426(11) 0.7540(10) 0.041(3) Uani 0.441(18) 1 d D U P E 2
C42A C 0.1235(9) 0.8084(10) 0.7823(6) 0.054(2) Uani 0.441(18) 1 d D U P E 2
H42A H 0.105274 0.878124 0.759382 0.064 Uiso 0.441(18) 1 calc R U P E 2
C43A C 0.0923(8) 0.7730(10) 0.8439(6) 0.0577(19) Uani 0.441(18) 1 d D U P E 2
H43A H 0.049078 0.818879 0.861208 0.069 Uiso 0.441(18) 1 calc R U P E 2
C44A C 0.1245(9) 0.6708(10) 0.8798(5) 0.0547(19) Uani 0.441(18) 1 d D U P E 2
H44A H 0.103796 0.646300 0.922236 0.066 Uiso 0.441(18) 1 calc R U P E 2
C45A C 0.1865(9) 0.6037(9) 0.8547(6) 0.058(2) Uani 0.441(18) 1 d D U P E 2
H45A H 0.210256 0.533023 0.880556 0.070 Uiso 0.441(18) 1 calc R U P E 2
C46A C 0.2141(14) 0.6400(10) 0.7912(8) 0.050(2) Uani 0.441(18) 1 d D U P E 2
H46A H 0.255809 0.594127 0.773326 0.060 Uiso 0.441(18) 1 calc R U P E 2
C47 C 0.1389(8) 0.7923(9) 0.6077(3) 0.0388(15) Uani 0.609(6) 1 d D U P E 1
C48 C 0.0924(4) 0.8774(4) 0.5444(3) 0.0670(13) Uani 0.609(6) 1 d D U P E 1
H48 H 0.105721 0.931315 0.533217 0.080 Uiso 0.609(6) 1 calc R U P E 1
C49 C 0.0254(5) 0.8850(5) 0.4963(3) 0.0850(15) Uani 0.609(6) 1 d D U P E 1
H49 H -0.007530 0.944316 0.453036 0.102 Uiso 0.609(6) 1 calc R U P E 1
C50 C 0.0078(6) 0.8062(6) 0.5121(4) 0.0652(15) Uani 0.609(6) 1 d D U P E 1
H50 H -0.035737 0.810204 0.478769 0.078 Uiso 0.609(6) 1 calc R U P E 1
C51 C 0.0520(4) 0.7224(5) 0.5748(3) 0.0591(11) Uani 0.609(6) 1 d D U P E 1
H51 H 0.038346 0.668838 0.585682 0.071 Uiso 0.609(6) 1 calc R U P E 1
C52 C 0.1170(3) 0.7153(4) 0.6228(3) 0.0519(10) Uani 0.609(6) 1 d D U P E 1
H52 H 0.147190 0.656839 0.666782 0.062 Uiso 0.609(6) 1 calc R U P E 1
C47A C 0.1416(13) 0.7995(15) 0.6017(5) 0.041(2) Uani 0.391(6) 1 d D U P E 2
C48A C 0.1427(6) 0.8467(6) 0.5315(3) 0.0537(15) Uani 0.391(6) 1 d D U P E 2
H48A H 0.185170 0.872739 0.518913 0.064 Uiso 0.391(6) 1 calc R U P E 2
C49A C 0.0816(6) 0.8563(6) 0.4791(4) 0.0641(16) Uani 0.391(6) 1 d D U P E 2
H49A H 0.085214 0.886126 0.430856 0.077 Uiso 0.391(6) 1 calc R U P E 2
C50A C 0.0167(9) 0.8247(9) 0.4942(5) 0.062(2) Uani 0.391(6) 1 d D U P E 2
H50A H -0.029477 0.838578 0.457457 0.074 Uiso 0.391(6) 1 calc R U P E 2
C51A C 0.0202(6) 0.7723(8) 0.5637(5) 0.0671(18) Uani 0.391(6) 1 d D U P E 2
H51A H -0.019267 0.742475 0.575734 0.080 Uiso 0.391(6) 1 calc R U P E 2
C52A C 0.0808(6) 0.7614(7) 0.6182(4) 0.0582(16) Uani 0.391(6) 1 d D U P E 2
H52A H 0.079729 0.727492 0.666521 0.070 Uiso 0.391(6) 1 calc R U P E 2
C53 C 0.62852(11) 0.23734(12) 0.78849(9) 0.0292(3) Uani 1 1 d . . . . .
C54 C 0.68321(13) 0.16397(13) 0.76453(9) 0.0330(4) Uani 1 1 d . . . . .
C55 C 0.44085(14) 0.27553(16) 0.81847(11) 0.0459(5) Uani 1 1 d D U . . .
C56 C 0.3587(7) 0.3526(7) 0.8229(7) 0.065(2) Uani 0.471(18) 1 d D U P F 1
H56 H 0.362137 0.392385 0.845062 0.078 Uiso 0.471(18) 1 calc R U P F 1
C57 C 0.2707(8) 0.3706(10) 0.7941(7) 0.083(2) Uani 0.471(18) 1 d D U P F 1
H57 H 0.213600 0.426848 0.792932 0.100 Uiso 0.471(18) 1 calc R U P F 1
C58 C 0.2659(9) 0.3075(10) 0.7671(8) 0.080(2) Uani 0.471(18) 1 d D U P F 1
H58 H 0.206662 0.324517 0.742593 0.096 Uiso 0.471(18) 1 calc R U P F 1
C59 C 0.3458(7) 0.2217(9) 0.7759(6) 0.0697(19) Uani 0.471(18) 1 d D U P F 1
H59 H 0.342103 0.174691 0.761692 0.084 Uiso 0.471(18) 1 calc R U P F 1
C60 C 0.4329(7) 0.2024(7) 0.8055(6) 0.0566(18) Uani 0.471(18) 1 d D U P F 1
H60 H 0.487949 0.138318 0.817141 0.068 Uiso 0.471(18) 1 calc R U P F 1
C56A C 0.3620(6) 0.3679(6) 0.8065(6) 0.062(2) Uani 0.529(18) 1 d D U P F 2
H56A H 0.369516 0.414131 0.819453 0.075 Uiso 0.529(18) 1 calc R U P F 2
C57A C 0.2717(7) 0.3936(8) 0.7757(6) 0.081(2) Uani 0.529(18) 1 d D U P F 2
H57A H 0.217885 0.455656 0.770138 0.097 Uiso 0.529(18) 1 calc R U P F 2
C58A C 0.2598(8) 0.3321(9) 0.7537(7) 0.078(2) Uani 0.529(18) 1 d D U P F 2
H58A H 0.197526 0.344365 0.739935 0.093 Uiso 0.529(18) 1 calc R U P F 2
C59A C 0.3396(6) 0.2502(8) 0.7514(7) 0.077(2) Uani 0.529(18) 1 d D U P F 2
H59A H 0.332520 0.211407 0.729898 0.093 Uiso 0.529(18) 1 calc R U P F 2
C60A C 0.4305(6) 0.2250(7) 0.7810(6) 0.0618(18) Uani 0.529(18) 1 d D U P F 2
H60A H 0.485444 0.173146 0.775462 0.074 Uiso 0.529(18) 1 calc R U P F 2
C61 C 0.6096(8) 0.1324(10) 0.9341(7) 0.0434(19) Uani 0.543(12) 1 d D U P G 1
C62 C 0.5524(6) 0.0988(5) 0.9735(3) 0.0546(13) Uani 0.543(12) 1 d D U P G 1
H62 H 0.485608 0.132763 0.955753 0.066 Uiso 0.543(12) 1 calc R U P G 1
C63 C 0.5941(7) 0.0154(6) 1.0386(3) 0.0710(16) Uani 0.543(12) 1 d D U P G 1
H63 H 0.555761 -0.008010 1.065893 0.085 Uiso 0.543(12) 1 calc R U P G 1
C64 C 0.6914(7) -0.0339(6) 1.0639(4) 0.0725(19) Uani 0.543(12) 1 d D U P G 1
H64 H 0.719809 -0.093407 1.107372 0.087 Uiso 0.543(12) 1 calc R U P G 1
C65 C 0.7472(8) 0.0013(10) 1.0279(7) 0.060(2) Uani 0.543(12) 1 d D U P G 1
H65 H 0.813739 -0.032389 1.046385 0.072 Uiso 0.543(12) 1 calc R U P G 1
C66 C 0.7053(9) 0.0877(10) 0.9632(9) 0.044(2) Uani 0.543(12) 1 d D U P G 1
H66 H 0.742673 0.115806 0.939125 0.053 Uiso 0.543(12) 1 calc R U P G 1
C61A C 0.6196(9) 0.1317(11) 0.9334(9) 0.042(2) Uani 0.457(12) 1 d D U P G 2
C62A C 0.5817(6) 0.0672(7) 0.9627(5) 0.067(2) Uani 0.457(12) 1 d D U P G 2
H62A H 0.522395 0.082483 0.939420 0.080 Uiso 0.457(12) 1 calc R U P G 2
C63A C 0.6320(7) -0.0197(7) 1.0265(5) 0.083(2) Uani 0.457(12) 1 d D U P G 2
H63A H 0.602882 -0.058312 1.050482 0.099 Uiso 0.457(12) 1 calc R U P G 2
C64A C 0.7242(6) -0.0492(8) 1.0543(5) 0.067(2) Uani 0.457(12) 1 d D U P G 2
H64A H 0.760729 -0.111380 1.095188 0.081 Uiso 0.457(12) 1 calc R U P G 2
C65A C 0.7631(9) 0.0115(10) 1.0228(8) 0.0498(17) Uani 0.457(12) 1 d D U P G 2
H65A H 0.825673 -0.007866 1.043046 0.060 Uiso 0.457(12) 1 calc R U P G 2
C66A C 0.7120(11) 0.1005(12) 0.9620(11) 0.042(2) Uani 0.457(12) 1 d D U P G 2
H66A H 0.740480 0.140510 0.939799 0.051 Uiso 0.457(12) 1 calc R U P G 2
C67 C 0.8375(13) -0.0238(13) 0.8630(10) 0.041(2) Uani 0.56(3) 1 d D U P H 1
C68 C 0.8749(9) -0.1205(10) 0.9203(8) 0.0449(16) Uani 0.56(3) 1 d D U P H 1
H68 H 0.844450 -0.159287 0.923936 0.054 Uiso 0.56(3) 1 calc R U P H 1
C69 C 0.9552(8) -0.1607(8) 0.9715(6) 0.049(2) Uani 0.56(3) 1 d D U P H 1
H69 H 0.979577 -0.226163 1.009447 0.059 Uiso 0.56(3) 1 calc R U P H 1
C70 C 0.9987(7) -0.1039(10) 0.9665(6) 0.0522(19) Uani 0.56(3) 1 d D U P H 1
H70 H 1.052773 -0.129850 1.001686 0.063 Uiso 0.56(3) 1 calc R U P H 1
C71 C 0.9640(7) -0.0088(9) 0.9101(7) 0.0528(16) Uani 0.56(3) 1 d D U P H 1
H71 H 0.994735 0.029507 0.906952 0.063 Uiso 0.56(3) 1 calc R U P H 1
C72 C 0.8848(10) 0.0306(10) 0.8584(7) 0.0449(17) Uani 0.56(3) 1 d D U P H 1
H72 H 0.862692 0.094891 0.819611 0.054 Uiso 0.56(3) 1 calc R U P H 1
C67A C 0.8342(17) -0.0294(17) 0.8673(13) 0.040(2) Uani 0.44(3) 1 d D U P H 2
C68A C 0.8582(13) -0.1252(13) 0.9186(10) 0.048(2) Uani 0.44(3) 1 d D U P H 2
H68A H 0.821619 -0.156075 0.916159 0.058 Uiso 0.44(3) 1 calc R U P H 2
C69A C 0.9365(11) -0.1745(11) 0.9732(8) 0.053(2) Uani 0.44(3) 1 d D U P H 2
H69A H 0.954334 -0.240211 1.008548 0.064 Uiso 0.44(3) 1 calc R U P H 2
C70A C 0.9890(9) -0.1291(11) 0.9770(7) 0.054(2) Uani 0.44(3) 1 d D U P H 2
H70A H 1.043149 -0.164526 1.014483 0.065 Uiso 0.44(3) 1 calc R U P H 2
C71A C 0.9639(9) -0.0329(12) 0.9269(8) 0.051(2) Uani 0.44(3) 1 d D U P H 2
H71A H 0.999782 -0.001767 0.930358 0.061 Uiso 0.44(3) 1 calc R U P H 2
C72A C 0.8850(13) 0.0181(13) 0.8711(9) 0.047(2) Uani 0.44(3) 1 d D U P H 2
H72A H 0.866457 0.084330 0.836368 0.056 Uiso 0.44(3) 1 calc R U P H 2
C73 C 0.77157(16) 0.00054(15) 0.72309(12) 0.0489(5) Uani 1 1 d D U . . .
C74 C 0.7108(4) -0.0127(6) 0.6860(4) 0.0619(12) Uani 0.744(15) 1 d D U P I 1
H74 H 0.651825 -0.004446 0.699081 0.074 Uiso 0.744(15) 1 calc R U P I 1
C75 C 0.7374(5) -0.0383(4) 0.6296(3) 0.0735(14) Uani 0.744(15) 1 d D U P I 1
H75 H 0.695900 -0.045925 0.602900 0.088 Uiso 0.744(15) 1 calc R U P I 1
C76 C 0.8242(5) -0.0524(4) 0.6126(3) 0.0738(15) Uani 0.744(15) 1 d D U P I 1
H76 H 0.841866 -0.068262 0.573384 0.089 Uiso 0.744(15) 1 calc R U P I 1
C77 C 0.8855(4) -0.0437(5) 0.6521(3) 0.0750(14) Uani 0.744(15) 1 d D U P I 1
H77 H 0.946263 -0.056135 0.641138 0.090 Uiso 0.744(15) 1 calc R U P I 1
C78 C 0.8589(3) -0.0169(5) 0.7076(3) 0.0629(12) Uani 0.744(15) 1 d D U P I 1
H78 H 0.901058 -0.010590 0.734793 0.076 Uiso 0.744(15) 1 calc R U P I 1
C74A C 0.7344(12) -0.0248(16) 0.6784(10) 0.063(3) Uani 0.256(15) 1 d D U P I 2
H74A H 0.678142 -0.029062 0.686084 0.076 Uiso 0.256(15) 1 calc R U P I 2
C75A C 0.7746(16) -0.0442(14) 0.6233(9) 0.070(3) Uani 0.256(15) 1 d D U P I 2
H75A H 0.744902 -0.060338 0.594211 0.084 Uiso 0.256(15) 1 calc R U P I 2
C76A C 0.8564(15) -0.0407(15) 0.6097(10) 0.081(3) Uani 0.256(15) 1 d D U P I 2
H76A H 0.889206 -0.064257 0.576904 0.097 Uiso 0.256(15) 1 calc R U P I 2
C77A C 0.8895(11) -0.0026(16) 0.6446(8) 0.081(3) Uani 0.256(15) 1 d D U P I 2
H77A H 0.938533 0.012865 0.630642 0.098 Uiso 0.256(15) 1 calc R U P I 2
C78A C 0.8487(9) 0.0132(14) 0.7020(9) 0.067(3) Uani 0.256(15) 1 d D U P I 2
H78A H 0.876006 0.034259 0.728453 0.081 Uiso 0.256(15) 1 calc R U P I 2
C79 C 0.7561(3) 0.4057(4) 0.5281(3) 0.1268(17) Uani 1 1 d . . . . .
H79A H 0.784533 0.338685 0.526850 0.152 Uiso 1 1 calc R U . . .
H79B H 0.745493 0.396760 0.576715 0.152 Uiso 1 1 calc R U . . .
C80 C 0.8227(3) 0.4459(4) 0.5109(2) 0.1038(12) Uani 1 1 d . . . . .
H80A H 0.886410 0.393219 0.511411 0.125 Uiso 1 1 calc R U . . .
H80B H 0.829475 0.472906 0.544618 0.125 Uiso 1 1 calc R U . . .
C81 C 0.7742(3) 0.5297(4) 0.4365(2) 0.1131(14) Uani 1 1 d . . . . .
H81A H 0.749842 0.596988 0.436747 0.136 Uiso 1 1 calc R U . . .
H81B H 0.819144 0.522250 0.403742 0.136 Uiso 1 1 calc R U . . .
C82 C 0.6942(3) 0.5176(4) 0.41479(19) 0.1006(12) Uani 1 1 d . . . . .
H82A H 0.639633 0.584310 0.382944 0.121 Uiso 1 1 calc R U . . .
H82B H 0.714976 0.473570 0.389356 0.121 Uiso 1 1 calc R U . . .
O2 O 0.4449(7) 0.6633(7) 0.4584(6) 0.0705(13) Uani 0.645(13) 1 d D U P D 1
C83 C 0.4924(6) 0.7190(7) 0.4274(5) 0.100(2) Uani 0.645(13) 1 d D U P D 1
H83A H 0.463788 0.762325 0.376108 0.120 Uiso 0.645(13) 1 calc R U P D 1
H83B H 0.561021 0.672353 0.432616 0.120 Uiso 0.645(13) 1 calc R U P D 1
C84 C 0.4799(8) 0.7835(8) 0.4671(6) 0.095(2) Uani 0.645(13) 1 d D U P D 1
H84A H 0.456295 0.854859 0.433258 0.114 Uiso 0.645(13) 1 calc R U P D 1
H84B H 0.541236 0.758080 0.497647 0.114 Uiso 0.645(13) 1 calc R U P D 1
C85 C 0.4054(6) 0.7744(6) 0.5130(4) 0.0887(18) Uani 0.645(13) 1 d D U P D 1
H85A H 0.436193 0.727673 0.563561 0.106 Uiso 0.645(13) 1 calc R U P D 1
H85B H 0.356100 0.841218 0.509577 0.106 Uiso 0.645(13) 1 calc R U P D 1
C86 C 0.3643(6) 0.7313(9) 0.4776(6) 0.0759(18) Uani 0.645(13) 1 d D U P D 1
H86A H 0.336468 0.694314 0.510856 0.091 Uiso 0.645(13) 1 calc R U P D 1
H86B H 0.314302 0.785938 0.434802 0.091 Uiso 0.645(13) 1 calc R U P D 1
O2A O 0.4551(14) 0.6669(13) 0.4624(12) 0.080(3) Uani 0.355(13) 1 d D U P D 2
C83A C 0.5099(9) 0.7165(11) 0.4492(7) 0.080(3) Uani 0.355(13) 1 d D U P D 2
H83C H 0.503310 0.752625 0.397331 0.096 Uiso 0.355(13) 1 calc R U P D 2
H83D H 0.578250 0.666665 0.470619 0.096 Uiso 0.355(13) 1 calc R U P D 2
C84A C 0.4719(12) 0.7907(14) 0.4825(9) 0.078(3) Uani 0.355(13) 1 d D U P D 2
H84C H 0.459040 0.858510 0.448130 0.094 Uiso 0.355(13) 1 calc R U P D 2
H84D H 0.518713 0.767569 0.525018 0.094 Uiso 0.355(13) 1 calc R U P D 2
C85A C 0.3784(10) 0.7944(13) 0.5036(9) 0.092(3) Uani 0.355(13) 1 d D U P D 2
H85C H 0.386326 0.761016 0.555830 0.110 Uiso 0.355(13) 1 calc R U P D 2
H85D H 0.324906 0.864940 0.485085 0.110 Uiso 0.355(13) 1 calc R U P D 2
C86A C 0.3634(12) 0.7364(18) 0.4679(13) 0.084(3) Uani 0.355(13) 1 d D U P D 2
H86C H 0.332331 0.699131 0.496393 0.101 Uiso 0.355(13) 1 calc R U P D 2
H86D H 0.321924 0.783377 0.420038 0.101 Uiso 0.355(13) 1 calc R U P D 2
O3 O 1.2583(4) 0.3909(4) 0.9801(3) 0.1007(17) Uani 0.621(7) 1 d D U P J 1
C87 C 1.2734(5) 0.2920(6) 1.0256(4) 0.103(2) Uani 0.621(7) 1 d D U P J 1
H87A H 1.263885 0.259250 0.997064 0.124 Uiso 0.621(7) 1 calc R U P J 1
H87B H 1.228953 0.296218 1.058724 0.124 Uiso 0.621(7) 1 calc R U P J 1
C88 C 1.3745(5) 0.2340(5) 1.0654(5) 0.119(2) Uani 0.621(7) 1 d D U P J 1
H88A H 1.376097 0.216525 1.116716 0.143 Uiso 0.621(7) 1 calc R U P J 1
H88B H 1.409615 0.170321 1.059550 0.143 Uiso 0.621(7) 1 calc R U P J 1
C89 C 1.4198(4) 0.2970(5) 1.0374(5) 0.0931(18) Uani 0.621(7) 1 d D U P J 1
H89A H 1.462778 0.274168 1.006197 0.112 Uiso 0.621(7) 1 calc R U P J 1
H89B H 1.456735 0.294817 1.076525 0.112 Uiso 0.621(7) 1 calc R U P J 1
C90 C 1.3379(5) 0.3996(4) 0.9966(4) 0.0956(17) Uani 0.621(7) 1 d D U P J 1
H90A H 1.323079 0.439314 1.025110 0.115 Uiso 0.621(7) 1 calc R U P J 1
H90B H 1.353644 0.435161 0.952237 0.115 Uiso 0.621(7) 1 calc R U P J 1
O3A O 1.2400(5) 0.3759(8) 1.0025(6) 0.107(2) Uani 0.379(7) 1 d D U P J 2
C87A C 1.2958(8) 0.2766(8) 1.0025(8) 0.099(3) Uani 0.379(7) 1 d D U P J 2
H87C H 1.286366 0.280996 0.953912 0.119 Uiso 0.379(7) 1 calc R U P J 2
H87D H 1.277032 0.228419 1.034508 0.119 Uiso 0.379(7) 1 calc R U P J 2
C88A C 1.3955(7) 0.2438(8) 1.0278(8) 0.119(3) Uani 0.379(7) 1 d D U P J 2
H88C H 1.435466 0.219796 0.995649 0.142 Uiso 0.379(7) 1 calc R U P J 2
H88D H 1.420072 0.187528 1.076132 0.142 Uiso 0.379(7) 1 calc R U P J 2
C89A C 1.3989(7) 0.3327(10) 1.0293(10) 0.092(2) Uani 0.379(7) 1 d D U P J 2
H89C H 1.447391 0.311624 1.069999 0.110 Uiso 0.379(7) 1 calc R U P J 2
H89D H 1.412324 0.370449 0.984502 0.110 Uiso 0.379(7) 1 calc R U P J 2
C90A C 1.3008(7) 0.3932(7) 1.0373(6) 0.096(2) Uani 0.379(7) 1 d D U P J 2
H90C H 1.297863 0.372129 1.088350 0.115 Uiso 0.379(7) 1 calc R U P J 2
H90D H 1.281186 0.466060 1.015768 0.115 Uiso 0.379(7) 1 calc R U P J 2

loop_
_atom_site_aniso_label
_atom_site_aniso_U_11
_atom_site_aniso_U_22
_atom_site_aniso_U_33
_atom_site_aniso_U_23
_atom_site_aniso_U_13
_atom_site_aniso_U_12
Co1 0.02488(11) 0.02319(11) 0.03033(12) -0.01110(9) 0.00451(8) -0.01059(9)
K1 0.0656(3) 0.0410(2) 0.0355(2) -0.01562(19) 0.0018(2) -0.0191(2)
S1 0.0309(2) 0.0331(2) 0.0311(2) -0.00627(17) 0.00360(16) -0.01334(18)
S2 0.0304(2) 0.0520(3) 0.0536(3) -0.0167(2) 0.0107(2) -0.0110(2)
S3 0.0316(2) 0.0343(2) 0.0445(3) -0.0213(2) -0.00103(18) -0.00961(18)
S4 0.0503(3) 0.0313(2) 0.0623(3) -0.0186(2) 0.0004(2) -0.0148(2)
S5 0.0572(3) 0.0424(3) 0.0467(3) -0.0254(2) 0.0262(2) -0.0299(2)
S6 0.0711(4) 0.0507(3) 0.0978(5) -0.0291(3) 0.0266(4) -0.0432(3)
P1 0.02314(19) 0.0244(2) 0.0299(2) -0.00930(16) 0.00109(16) -0.00833(16)
P2 0.0277(2) 0.0340(2) 0.0350(2) -0.01081(19) 0.00669(17) -0.01681(18)
P3 0.0297(2) 0.0282(2) 0.0475(3) -0.0201(2) 0.00238(19) -0.01145(18)
P4 0.0255(2) 0.0288(2) 0.0424(3) -0.01650(19) 0.00183(18) -0.00670(17)
P5 0.0345(2) 0.0333(2) 0.0354(2) -0.01248(19) 0.01008(18) -0.01963(19)
P6 0.0459(3) 0.0250(2) 0.0460(3) -0.0151(2) 0.0085(2) -0.0178(2)
O1 0.0977(16) 0.0905(15) 0.0885(15) -0.0452(13) 0.0456(13) -0.0562(14)
N1 0.0246(6) 0.0252(6) 0.0286(7) -0.0101(5) 0.0013(5) -0.0114(5)
N2 0.0295(7) 0.0322(7) 0.0317(7) -0.0066(6) -0.0002(6) -0.0152(6)
N3 0.0315(7) 0.0335(8) 0.0324(7) -0.0073(6) 0.0018(6) -0.0164(6)
N4 0.0252(7) 0.0280(7) 0.0377(8) -0.0162(6) 0.0053(6) -0.0119(6)
N5 0.0271(7) 0.0357(8) 0.0465(9) -0.0229(7) 0.0018(6) -0.0107(6)
N6 0.0275(7) 0.0363(8) 0.0481(9) -0.0224(7) 0.0014(6) -0.0103(6)
N7 0.0286(7) 0.0244(7) 0.0306(7) -0.0100(6) 0.0048(5) -0.0124(6)
N8 0.0424(8) 0.0276(7) 0.0316(7) -0.0129(6) 0.0093(6) -0.0160(6)
N9 0.0463(9) 0.0281(7) 0.0365(8) -0.0149(6) 0.0111(7) -0.0161(7)
C1 0.0235(7) 0.0237(7) 0.0286(8) -0.0119(6) 0.0030(6) -0.0099(6)
C2 0.0265(8) 0.0284(8) 0.0315(8) -0.0123(7) 0.0052(6) -0.0134(7)
C3 0.034(3) 0.029(3) 0.037(2) -0.014(2) 0.011(2) -0.012(2)
C4 0.046(2) 0.037(3) 0.057(3) -0.021(2) 0.003(2) -0.015(2)
C5 0.069(3) 0.043(3) 0.060(4) -0.031(3) 0.003(3) -0.009(3)
C6 0.054(4) 0.043(3) 0.064(3) -0.023(3) 0.014(3) 0.000(2)
C7 0.045(3) 0.053(3) 0.067(2) -0.023(2) 0.002(2) 0.004(2)
C8 0.040(3) 0.047(3) 0.046(2) -0.0166(19) -0.0012(19) 0.0007(19)
C3A 0.030(3) 0.027(3) 0.046(3) -0.011(3) 0.009(3) -0.006(3)
C4A 0.064(3) 0.028(3) 0.051(3) -0.019(3) 0.004(3) -0.008(3)
C5A 0.071(3) 0.039(4) 0.057(4) -0.023(3) 0.009(3) -0.003(3)
C6A 0.059(4) 0.039(3) 0.067(4) -0.026(3) 0.018(3) -0.003(3)
C7A 0.060(4) 0.045(3) 0.078(3) -0.022(3) 0.004(3) 0.009(3)
C8A 0.055(4) 0.043(3) 0.056(3) -0.016(3) 0.001(3) 0.005(3)
C9 0.031(3) 0.032(2) 0.030(3) -0.0069(18) -0.0016(18) -0.013(2)
C10 0.030(2) 0.060(3) 0.041(2) -0.016(2) 0.0019(18) -0.022(2)
C11 0.041(3) 0.077(3) 0.057(2) -0.018(3) -0.002(2) -0.032(2)
C12 0.055(3) 0.074(3) 0.062(3) -0.028(3) -0.004(3) -0.037(3)
C13 0.057(3) 0.058(2) 0.058(3) -0.030(2) 0.003(2) -0.028(2)
C14 0.040(2) 0.042(3) 0.048(3) -0.019(2) 0.000(2) -0.0167(18)
C9A 0.029(3) 0.033(3) 0.032(3) -0.007(2) -0.005(2) -0.016(2)
C10A 0.041(3) 0.054(3) 0.039(2) -0.016(3) 0.005(2) -0.024(3)
C11A 0.051(3) 0.072(3) 0.055(3) -0.023(3) 0.000(3) -0.041(3)
C12A 0.058(4) 0.067(3) 0.061(3) -0.031(2) -0.002(3) -0.034(3)
C13A 0.055(3) 0.055(3) 0.052(3) -0.030(3) 0.004(2) -0.027(2)
C14A 0.039(3) 0.037(3) 0.038(3) -0.019(2) 0.002(2) -0.0152(19)
C15 0.0485(10) 0.0383(9) 0.0384(10) -0.0124(8) 0.0060(8) -0.0271(9)
C16 0.059(3) 0.058(3) 0.054(4) -0.030(3) 0.016(3) -0.034(2)
C17 0.066(4) 0.061(2) 0.062(3) -0.038(2) 0.014(3) -0.035(3)
C18 0.068(4) 0.057(3) 0.060(2) -0.0331(19) 0.013(3) -0.037(3)
C19 0.066(3) 0.076(3) 0.070(3) -0.044(2) 0.012(3) -0.041(3)
C20 0.058(3) 0.067(3) 0.060(4) -0.036(2) 0.012(2) -0.040(3)
C16A 0.062(3) 0.051(3) 0.051(4) -0.033(3) 0.014(3) -0.031(3)
C17A 0.063(4) 0.058(3) 0.062(3) -0.033(3) 0.009(4) -0.033(3)
C18A 0.065(5) 0.054(3) 0.060(3) -0.034(2) 0.015(4) -0.031(4)
C19A 0.064(4) 0.068(3) 0.067(4) -0.044(3) 0.010(3) -0.038(3)
C20A 0.055(3) 0.062(4) 0.059(4) -0.036(3) 0.012(3) -0.035(3)
C21 0.036(3) 0.031(3) 0.037(2) -0.012(2) 0.008(2) -0.019(3)
C22 0.051(4) 0.032(3) 0.038(2) -0.013(2) 0.016(2) -0.019(3)
C23 0.058(4) 0.039(3) 0.044(2) -0.016(2) 0.019(2) -0.016(3)
C24 0.061(4) 0.040(4) 0.040(2) -0.014(2) 0.016(2) -0.015(3)
C25 0.067(3) 0.040(3) 0.045(3) -0.014(3) 0.017(3) -0.007(2)
C26 0.057(3) 0.045(3) 0.041(3) -0.020(2) 0.014(3) -0.014(3)
C21A 0.042(4) 0.036(3) 0.035(3) -0.014(2) 0.009(2) -0.025(3)
C22A 0.050(4) 0.035(4) 0.049(3) -0.014(3) 0.011(3) -0.014(3)
C23A 0.063(4) 0.040(4) 0.040(2) -0.014(3) 0.016(3) -0.013(3)
C24A 0.065(4) 0.033(3) 0.044(3) -0.013(3) 0.011(3) -0.017(3)
C25A 0.068(4) 0.035(3) 0.043(3) -0.016(2) 0.009(3) -0.011(3)
C26A 0.057(3) 0.034(3) 0.036(3) -0.014(2) 0.008(3) -0.014(2)
C27 0.0254(8) 0.0253(8) 0.0372(9) -0.0142(7) 0.0050(6) -0.0111(6)
C28 0.0265(8) 0.0284(8) 0.0400(9) -0.0151(7) 0.0046(7) -0.0111(7)
C29 0.037(2) 0.032(2) 0.057(2) -0.0149(18) -0.006(2) -0.0148(18)
C30 0.045(3) 0.043(2) 0.066(3) -0.018(2) 0.000(2) -0.026(2)
C31 0.062(3) 0.064(3) 0.075(3) -0.005(2) -0.006(2) -0.042(2)
C32 0.072(4) 0.047(2) 0.101(3) -0.009(2) -0.006(3) -0.039(2)
C33 0.072(3) 0.045(2) 0.107(3) -0.030(2) -0.006(3) -0.033(2)
C34 0.058(3) 0.040(2) 0.079(2) -0.0276(17) -0.007(2) -0.023(2)
C29A 0.043(4) 0.030(3) 0.070(4) -0.017(3) -0.005(4) -0.022(3)
C30A 0.045(4) 0.048(3) 0.069(4) -0.012(3) 0.004(3) -0.029(3)
C31A 0.063(4) 0.057(3) 0.087(4) -0.004(3) -0.006(4) -0.039(3)
C32A 0.071(5) 0.053(4) 0.105(4) -0.012(3) -0.003(4) -0.041(3)
C33A 0.071(4) 0.052(4) 0.107(4) -0.023(3) -0.011(4) -0.038(3)
C34A 0.060(4) 0.048(4) 0.089(4) -0.022(3) -0.010(4) -0.028(3)
C35 0.035(3) 0.048(3) 0.057(3) -0.038(2) 0.007(2) -0.015(2)
C36 0.047(2) 0.054(2) 0.053(2) -0.0323(19) 0.0046(17) -0.0137(17)
C37 0.057(3) 0.067(3) 0.058(3) -0.040(2) 0.017(2) -0.011(2)
C38 0.058(2) 0.081(4) 0.047(3) -0.041(2) 0.016(2) -0.023(2)
C39 0.060(3) 0.070(3) 0.054(3) -0.029(2) 0.015(2) -0.030(2)
C40 0.048(3) 0.055(3) 0.050(3) -0.028(2) 0.011(2) -0.026(2)
C35A 0.038(4) 0.049(4) 0.061(4) -0.036(3) 0.002(4) -0.016(3)
C36A 0.044(4) 0.050(4) 0.061(4) -0.041(3) 0.004(3) -0.008(3)
C37A 0.056(4) 0.062(4) 0.065(4) -0.042(3) 0.012(3) -0.009(3)
C38A 0.059(3) 0.065(4) 0.059(4) -0.036(3) 0.014(3) -0.012(3)
C39A 0.050(4) 0.067(4) 0.060(4) -0.029(3) 0.008(3) -0.020(3)
C40A 0.039(4) 0.055(4) 0.064(4) -0.038(3) 0.007(3) -0.019(3)
C41 0.031(3) 0.042(3) 0.045(2) -0.022(2) 0.003(2) -0.016(3)
C42 0.039(3) 0.046(3) 0.049(3) -0.026(2) 0.009(2) -0.009(2)
C43 0.048(3) 0.054(4) 0.055(3) -0.028(3) 0.014(2) -0.008(3)
C44 0.045(3) 0.057(4) 0.050(3) -0.026(3) 0.014(2) -0.012(3)
C45 0.047(3) 0.050(4) 0.056(2) -0.019(3) 0.017(2) -0.012(3)
C46 0.043(3) 0.051(3) 0.053(3) -0.023(2) 0.014(2) -0.013(3)
C41A 0.028(3) 0.046(4) 0.047(3) -0.027(3) 0.009(3) -0.011(3)
C42A 0.043(4) 0.049(4) 0.051(4) -0.022(3) 0.002(3) -0.009(3)
C43A 0.049(4) 0.052(4) 0.052(3) -0.025(3) 0.012(3) -0.008(3)
C44A 0.046(4) 0.058(4) 0.054(3) -0.025(3) 0.015(3) -0.020(3)
C45A 0.046(4) 0.056(4) 0.059(3) -0.021(3) 0.020(3) -0.017(3)
C46A 0.042(3) 0.046(3) 0.052(4) -0.018(3) 0.017(3) -0.017(3)
C47 0.025(2) 0.039(3) 0.041(2) -0.0193(19) 0.0054(18) -0.0065(18)
C48 0.068(3) 0.058(2) 0.055(2) -0.0084(18) -0.012(2) -0.027(2)
C49 0.077(3) 0.084(3) 0.060(2) -0.010(2) -0.022(2) -0.030(2)
C50 0.054(2) 0.082(3) 0.055(3) -0.024(3) -0.004(2) -0.033(2)
C51 0.048(2) 0.068(3) 0.064(2) -0.026(2) 0.0031(19) -0.033(2)
C52 0.037(2) 0.051(2) 0.059(2) -0.0156(19) -0.0022(17) -0.0215(17)
C47A 0.033(3) 0.038(3) 0.050(3) -0.022(3) 0.000(3) -0.015(2)
C48A 0.054(3) 0.054(3) 0.048(3) -0.013(2) -0.005(2) -0.031(2)
C49A 0.071(3) 0.065(3) 0.051(3) -0.020(2) -0.008(3) -0.033(3)
C50A 0.066(3) 0.070(4) 0.052(4) -0.031(3) -0.006(3) -0.031(3)
C51A 0.056(3) 0.082(4) 0.065(3) -0.023(3) -0.005(3) -0.042(3)
C52A 0.049(3) 0.075(4) 0.052(3) -0.024(3) 0.005(3) -0.034(3)
C53 0.0280(8) 0.0252(8) 0.0331(8) -0.0108(7) 0.0035(6) -0.0133(7)
C54 0.0362(9) 0.0252(8) 0.0350(9) -0.0117(7) 0.0042(7) -0.0140(7)
C55 0.0358(9) 0.0547(12) 0.0442(11) -0.0141(9) 0.0110(8) -0.0258(9)
C56 0.038(3) 0.072(4) 0.067(5) -0.021(3) 0.023(3) -0.022(3)
C57 0.038(2) 0.083(4) 0.085(5) -0.008(4) 0.018(3) -0.019(3)
C58 0.042(3) 0.091(5) 0.078(5) -0.002(4) 0.000(3) -0.036(3)
C59 0.056(3) 0.075(4) 0.068(4) -0.015(3) -0.005(3) -0.036(3)
C60 0.044(2) 0.063(3) 0.060(4) -0.020(3) 0.000(3) -0.028(3)
C56A 0.042(2) 0.057(3) 0.073(5) -0.015(3) 0.014(3) -0.024(2)
C57A 0.042(2) 0.072(4) 0.085(5) 0.000(3) 0.009(3) -0.021(3)
C58A 0.041(3) 0.092(4) 0.068(4) -0.001(4) -0.006(3) -0.035(3)
C59A 0.058(3) 0.081(4) 0.077(4) -0.012(3) -0.017(3) -0.039(3)
C60A 0.045(2) 0.066(3) 0.069(4) -0.024(3) -0.003(3) -0.027(3)
C61 0.054(3) 0.042(3) 0.038(3) -0.013(2) 0.002(3) -0.029(2)
C62 0.068(3) 0.049(3) 0.050(2) -0.0134(19) 0.019(2) -0.038(2)
C63 0.087(4) 0.058(3) 0.062(3) -0.010(2) 0.019(2) -0.044(3)
C64 0.089(4) 0.056(3) 0.049(3) 0.001(2) 0.004(3) -0.036(3)
C65 0.066(4) 0.052(3) 0.043(3) -0.010(2) -0.001(3) -0.024(3)
C66 0.054(3) 0.041(3) 0.040(2) -0.017(2) 0.010(2) -0.025(2)
C61A 0.053(3) 0.039(3) 0.038(3) -0.011(2) 0.015(2) -0.031(2)
C62A 0.057(3) 0.062(3) 0.068(3) -0.001(3) 0.007(3) -0.040(3)
C63A 0.073(4) 0.062(4) 0.080(4) 0.013(3) 0.013(3) -0.043(3)
C64A 0.064(4) 0.057(3) 0.051(3) 0.000(3) 0.012(3) -0.027(3)
C65A 0.058(3) 0.047(3) 0.041(3) -0.012(2) 0.008(3) -0.029(2)
C66A 0.050(3) 0.037(3) 0.042(3) -0.013(2) 0.005(2) -0.027(2)
C67 0.051(3) 0.025(3) 0.036(3) -0.011(2) 0.011(2) -0.012(2)
C68 0.056(4) 0.032(2) 0.045(2) -0.0137(18) 0.015(2) -0.022(2)
C69 0.060(4) 0.031(3) 0.039(2) -0.007(2) 0.010(3) -0.016(2)
C70 0.063(3) 0.039(4) 0.040(3) -0.012(3) 0.001(2) -0.018(2)
C71 0.061(2) 0.037(3) 0.045(4) -0.006(3) -0.004(3) -0.020(2)
C72 0.053(2) 0.033(3) 0.041(4) -0.010(2) 0.001(3) -0.021(2)
C67A 0.049(3) 0.029(3) 0.039(4) -0.015(3) 0.005(3) -0.016(2)
C68A 0.056(4) 0.033(3) 0.044(3) -0.010(2) 0.008(3) -0.017(3)
C69A 0.061(4) 0.038(3) 0.043(3) -0.010(3) 0.007(3) -0.018(3)
C70A 0.063(4) 0.034(4) 0.040(3) -0.005(3) -0.002(3) -0.015(3)
C71A 0.060(3) 0.038(4) 0.040(4) -0.007(3) -0.007(3) -0.020(3)
C72A 0.059(3) 0.028(3) 0.037(4) -0.007(3) 0.002(3) -0.014(3)
C73 0.0609(12) 0.0286(9) 0.0502(11) -0.0207(9) 0.0071(10) -0.0138(9)
C74 0.068(3) 0.059(2) 0.066(2) -0.0445(16) 0.0114(19) -0.023(2)
C75 0.078(3) 0.075(2) 0.072(2) -0.0506(19) 0.009(2) -0.026(2)
C76 0.082(3) 0.074(2) 0.069(2) -0.0484(18) 0.024(2) -0.028(2)
C77 0.083(2) 0.071(3) 0.072(2) -0.042(2) 0.0302(18) -0.029(2)
C78 0.066(2) 0.054(3) 0.064(2) -0.033(2) 0.0184(18) -0.0203(19)
C74A 0.079(5) 0.047(4) 0.063(4) -0.038(3) 0.020(4) -0.020(4)
C75A 0.083(5) 0.067(3) 0.064(4) -0.048(3) 0.019(4) -0.024(4)
C76A 0.086(5) 0.080(4) 0.069(4) -0.043(4) 0.024(4) -0.027(4)
C77A 0.090(4) 0.071(5) 0.072(4) -0.040(4) 0.028(3) -0.024(4)
C78A 0.074(4) 0.055(5) 0.060(4) -0.038(4) 0.020(3) -0.012(4)
C79 0.087(3) 0.119(3) 0.127(4) -0.019(3) 0.047(3) -0.042(3)
C80 0.122(3) 0.137(3) 0.088(2) -0.064(3) 0.035(2) -0.078(3)
C81 0.136(4) 0.158(4) 0.100(3) -0.061(3) 0.040(3) -0.110(3)
C82 0.142(3) 0.148(3) 0.081(2) -0.066(2) 0.048(2) -0.112(3)
O2 0.083(3) 0.0536(18) 0.066(2) -0.0170(16) -0.007(2) -0.0339(17)
C83 0.103(3) 0.085(3) 0.092(4) -0.009(3) 0.000(3) -0.053(3)
C84 0.109(3) 0.068(3) 0.096(4) -0.019(3) -0.008(3) -0.047(3)
C85 0.100(4) 0.068(3) 0.083(3) -0.022(3) -0.010(3) -0.038(3)
C86 0.091(3) 0.061(3) 0.057(3) -0.020(3) -0.006(2) -0.027(2)
O2A 0.084(4) 0.070(3) 0.071(4) -0.006(3) -0.003(3) -0.044(3)
C83A 0.097(4) 0.071(3) 0.066(4) -0.026(3) 0.007(4) -0.040(3)
C84A 0.097(4) 0.067(4) 0.063(4) -0.022(3) 0.018(3) -0.040(3)
C85A 0.099(4) 0.074(4) 0.079(4) -0.020(3) 0.002(4) -0.036(4)
C86A 0.095(4) 0.065(4) 0.069(4) -0.018(4) -0.003(4) -0.030(3)
O3 0.109(3) 0.081(2) 0.099(3) -0.003(2) -0.009(2) -0.065(2)
C87 0.126(4) 0.087(3) 0.096(4) -0.010(3) -0.003(3) -0.075(3)
C88 0.116(3) 0.105(3) 0.103(4) 0.011(3) 0.005(3) -0.073(3)
C89 0.104(3) 0.096(4) 0.085(3) -0.018(3) 0.003(3) -0.070(3)
C90 0.109(3) 0.091(3) 0.093(3) -0.027(3) 0.006(3) -0.064(3)
O3A 0.109(4) 0.103(4) 0.102(4) -0.022(3) -0.008(3) -0.064(3)
C87A 0.125(4) 0.089(4) 0.092(5) -0.018(3) -0.007(4) -0.075(3)
C88A 0.123(4) 0.100(4) 0.098(5) -0.018(4) 0.017(4) -0.049(4)
C89A 0.105(4) 0.100(4) 0.083(4) -0.033(4) 0.006(4) -0.065(3)
C90A 0.107(4) 0.096(4) 0.089(4) -0.027(3) 0.004(3) -0.064(3)

loop_
_atom_type_symbol
_atom_type_description
_atom_type_scat_dispersion_real
_atom_type_scat_dispersion_imag
_atom_type_scat_source
C C 0.0033 0.0016 'International Tables Vol C Tables 4.2.6.8 and 6.1.1.4'
H H 0.0000 0.0000 'International Tables Vol C Tables 4.2.6.8 and 6.1.1.4'
N N 0.0061 0.0033 'International Tables Vol C Tables 4.2.6.8 and 6.1.1.4'
O O 0.0106 0.0060 'International Tables Vol C Tables 4.2.6.8 and 6.1.1.4'
P P 0.1023 0.0942 'International Tables Vol C Tables 4.2.6.8 and 6.1.1.4'
S S 0.1246 0.1234 'International Tables Vol C Tables 4.2.6.8 and 6.1.1.4'
K K 0.2009 0.2494 'International Tables Vol C Tables 4.2.6.8 and 6.1.1.4'
Co Co 0.3494 0.9721 'International Tables Vol C Tables 4.2.6.8 and 6.1.1.4'

loop_
_geom_angle_atom_site_label_1
_geom_angle_atom_site_label_2
_geom_angle_atom_site_label_3
_geom_angle
_geom_angle_site_symmetry_1
_geom_angle_site_symmetry_3
N4 Co1 N1 95.08(6) . .
N4 Co1 N7 99.95(6) . .
N1 Co1 N7 94.24(5) . .
N4 Co1 S5 91.94(5) . .
N1 Co1 S5 172.78(4) . .
N7 Co1 S5 86.20(4) . .
N4 Co1 S3 84.72(4) . .
N1 Co1 S3 90.88(4) . .
N7 Co1 S3 172.72(4) . .
S5 Co1 S3 88.07(2) . .
N4 Co1 S1 171.81(4) . .
N1 Co1 S1 84.54(4) . .
N7 Co1 S1 88.23(4) . .
S5 Co1 S1 88.27(2) . .
S3 Co1 S1 87.10(2) . .
N4 Co1 K1 61.29(4) . .
N1 Co1 K1 61.58(4) . .
N7 Co1 K1 55.76(4) . .
S5 Co1 K1 123.86(2) . .
S3 Co1 K1 131.486(17) . .
S1 Co1 K1 124.889(16) . .
O2A K1 N5 98.3(4) . .
O2 K1 N5 98.25(19) . .
O2 K1 O2 102.6(2) . 2_666
N5 K1 O2 120.6(2) . 2_666
O2A K1 N8 165.9(4) . .
O2 K1 N8 169.1(2) . .
N5 K1 N8 90.84(5) . .
O2 K1 N8 77.6(2) 2_666 .
O2A K1 O1 72.5(4) . .
O2 K1 O1 73.4(2) . .
N5 K1 O1 166.12(6) . .
O2 K1 O1 72.7(2) 2_666 .
N8 K1 O1 96.44(6) . .
O2A K1 N2 90.3(3) . .
O2 K1 N2 94.81(17) . .
N5 K1 N2 79.35(5) . .
O2 K1 N2 150.5(2) 2_666 .
N8 K1 N2 80.88(5) . .
O1 K1 N2 90.11(6) . .
O2A K1 O2A 105.0(4) . 2_666
O2 K1 O2A 101.2(5) . 2_666
N5 K1 O2A 118.7(4) . 2_666
O2 K1 O2A 2.9(6) 2_666 2_666
N8 K1 O2A 79.5(4) . 2_666
O1 K1 O2A 74.4(4) . 2_666
N2 K1 O2A 153.3(4) . 2_666
O2A K1 N7 161.7(3) . .
O2 K1 N7 163.57(17) . .
N5 K1 N7 66.23(4) . .
O2 K1 N7 90.6(2) 2_666 .
N8 K1 N7 24.61(4) . .
O1 K1 N7 120.55(6) . .
N2 K1 N7 77.56(4) . .
O2A K1 N7 91.5(4) 2_666 .
O2 K1 O1 66.3(2) . 2_666
N5 K1 O1 73.11(5) . 2_666
O2 K1 O1 66.2(2) 2_666 2_666
N8 K1 O1 122.59(5) . 2_666
O1 K1 O1 112.11(5) . 2_666
N2 K1 O1 143.31(5) . 2_666
N7 K1 O1 111.51(5) . 2_666
O2A K1 C79 94.0(4) . .
O2 K1 C79 95.8(2) . .
N5 K1 C79 154.09(10) . .
O2 K1 C79 76.8(2) 2_666 .
N8 K1 C79 73.51(9) . .
O1 K1 C79 24.64(9) . .
N2 K1 C79 77.88(11) . .
O2A K1 C79 79.4(4) 2_666 .
N7 K1 C79 96.72(9) . .
O1 K1 C79 132.70(11) 2_666 .
O2A K1 N4 103.9(4) . .
O2 K1 N4 105.54(17) . .
N5 K1 N4 22.24(4) . .
O2 K1 N4 135.8(2) 2_666 .
N8 K1 N4 80.81(4) . .
O1 K1 N4 148.40(6) . .
N2 K1 N4 58.31(4) . .
O2A K1 N4 134.7(4) 2_666 .
N7 K1 N4 58.05(4) . .
O1 K1 N4 95.21(5) 2_666 .
C79 K1 N4 132.09(10) . .
P1 S1 Co1 99.45(3) . .
P3 S3 Co1 100.31(3) . .
P5 S5 Co1 98.89(3) . .
C1 P1 C3 108.2(4) . .
C1 P1 C3A 104.8(5) . .
C1 P1 C9 110.0(5) . .
C3 P1 C9 104.3(7) . .
C1 P1 C9A 110.7(6) . .
C3A P1 C9A 116.0(9) . .
C1 P1 S1 108.81(6) . .
C3 P1 S1 111.3(8) . .
C3A P1 S1 110.4(10) . .
C9 P1 S1 114.0(4) . .
C9A P1 S1 106.0(4) . .
C2 P2 C15 102.95(8) . .
C2 P2 C21 105.2(10) . .
C15 P2 C21 108.8(7) . .
C2 P2 C21A 105.9(12) . .
C15 P2 C21A 101.8(8) . .
C2 P2 S2 114.37(6) . .
C15 P2 S2 115.03(7) . .
C21 P2 S2 109.8(5) . .
C21A P2 S2 115.2(7) . .
C27 P3 C35A 109.4(18) . .
C27 P3 C29 109.9(3) . .
C27 P3 C29A 104.7(6) . .
C35A P3 C29A 109.8(14) . .
C27 P3 C35 109.4(8) . .
C29 P3 C35 108.8(7) . .
C27 P3 S3 108.33(6) . .
C35A P3 S3 114.2(10) . .
C29 P3 S3 110.6(5) . .
C29A P3 S3 110.0(10) . .
C35 P3 S3 109.8(4) . .
C28 P4 C41 105.6(5) . .
C28 P4 C41A 101.8(6) . .
C28 P4 C47A 105.1(8) . .
C41A P4 C47A 106.2(12) . .
C28 P4 C47 105.0(4) . .
C41 P4 C47 103.6(9) . .
C28 P4 S4 114.61(6) . .
C41 P4 S4 112.2(6) . .
C41A P4 S4 117.4(7) . .
C47A P4 S4 110.6(5) . .
C47 P4 S4 114.7(3) . .
C53 P5 C61 110.1(6) . .
C53 P5 C61A 106.4(7) . .
C53 P5 C55 107.06(9) . .
C61 P5 C55 107.9(4) . .
C61A P5 C55 112.6(5) . .
C53 P5 S5 109.28(6) . .
C61 P5 S5 110.0(7) . .
C61A P5 S5 108.8(9) . .
C55 P5 S5 112.43(7) . .
C54 P6 C73 104.41(9) . .
C54 P6 C67A 105.6(7) . .
C73 P6 C67A 107.9(13) . .
C54 P6 C67 102.9(6) . .
C73 P6 C67 105.9(9) . .
C54 P6 S6 116.54(7) . .
C73 P6 S6 111.95(8) . .
C67A P6 S6 109.9(8) . .
C67 P6 S6 114.0(6) . .
C79 O1 C82 102.9(3) . .
C79 O1 K1 97.1(2) . .
C82 O1 K1 151.8(2) . .
C79 O1 K1 147.8(2) . 2_666
C82 O1 K1 102.4(2) . 2_666
K1 O1 K1 67.89(5) . 2_666
N2 N1 C1 108.62(13) . .
N2 N1 Co1 121.82(10) . .
C1 N1 Co1 127.05(11) . .
N2 N1 K1 58.21(8) . .
C1 N1 K1 138.03(10) . .
Co1 N1 K1 85.98(4) . .
N3 N2 N1 109.77(13) . .
N3 N2 K1 128.09(11) . .
N1 N2 K1 99.09(9) . .
N2 N3 C2 107.61(14) . .
N5 N4 C27 108.42(13) . .
N5 N4 Co1 122.33(11) . .
C27 N4 Co1 128.26(11) . .
N5 N4 K1 52.64(8) . .
C27 N4 K1 137.12(11) . .
Co1 N4 K1 86.36(5) . .
N6 N5 N4 109.98(14) . .
N6 N5 K1 124.43(12) . .
N4 N5 K1 105.11(10) . .
N5 N6 C28 107.73(14) . .
N8 N7 C53 108.18(13) . .
N8 N7 Co1 121.36(10) . .
C53 N7 Co1 123.95(11) . .
N8 N7 K1 61.49(8) . .
C53 N7 K1 137.69(11) . .
Co1 N7 K1 91.16(5) . .
N9 N8 N7 110.01(14) . .
N9 N8 K1 130.10(11) . .
N7 N8 K1 93.91(9) . .
N8 N9 C54 107.87(14) . .
N1 C1 C2 106.14(13) . .
N1 C1 P1 117.28(12) . .
C2 C1 P1 136.49(12) . .
N3 C2 C1 107.85(14) . .
N3 C2 P2 119.85(12) . .
C1 C2 P2 131.85(13) . .
C4 C3 C8 119.5(5) . .
C4 C3 P1 117.9(7) . .
C8 C3 P1 122.4(6) . .
C3 C4 C5 118.8(6) . .
C3 C4 H4 120.6 . .
C5 C4 H4 120.6 . .
C6 C5 C4 121.5(7) . .
C6 C5 H5 119.2 . .
C4 C5 H5 119.2 . .
C7 C6 C5 118.8(7) . .
C7 C6 H6 120.6 . .
C5 C6 H6 120.6 . .
C6 C7 C8 122.0(6) . .
C6 C7 H7 119.0 . .
C8 C7 H7 119.0 . .
C7 C8 C3 119.3(6) . .
C7 C8 H8 120.4 . .
C3 C8 H8 120.4 . .
C8A C3A C4A 118.7(7) . .
C8A C3A P1 120.1(8) . .
C4A C3A P1 120.6(7) . .
C5A C4A C3A 121.6(8) . .
C5A C4A H4A 119.2 . .
C3A C4A H4A 119.2 . .
C6A C5A C4A 119.4(9) . .
C6A C5A H5A 120.3 . .
C4A C5A H5A 120.3 . .
C5A C6A C7A 120.4(9) . .
C5A C6A H6A 119.8 . .
C7A C6A H6A 119.8 . .
C8A C7A C6A 119.0(8) . .
C8A C7A H7A 120.5 . .
C6A C7A H7A 120.5 . .
C3A C8A C7A 120.2(8) . .
C3A C8A H8A 119.9 . .
C7A C8A H8A 119.9 . .
C14 C9 C10 120.7(5) . .
C14 C9 P1 115.7(6) . .
C10 C9 P1 123.4(6) . .
C11 C10 C9 118.8(6) . .
C11 C10 H10 120.6 . .
C9 C10 H10 120.6 . .
C12 C11 C10 121.3(5) . .
C12 C11 H11 119.4 . .
C10 C11 H11 119.4 . .
C11 C12 C13 120.0(6) . .
C11 C12 H12 120.0 . .
C13 C12 H12 120.0 . .
C12 C13 C14 119.6(6) . .
C12 C13 H13 120.2 . .
C14 C13 H13 120.2 . .
C9 C14 C13 119.6(6) . .
C9 C14 H14 120.2 . .
C13 C14 H14 120.2 . .
C14A C9A C10A 118.3(6) . .
C14A C9A P1 119.6(6) . .
C10A C9A P1 122.0(7) . .
C11A C10A C9A 120.7(7) . .
C11A C10A H10A 119.6 . .
C9A C10A H10A 119.6 . .
C12A C11A C10A 119.8(6) . .
C12A C11A H11A 120.1 . .
C10A C11A H11A 120.1 . .
C13A C12A C11A 120.3(7) . .
C13A C12A H12A 119.8 . .
C11A C12A H12A 119.8 . .
C12A C13A C14A 119.8(7) . .
C12A C13A H13A 120.1 . .
C14A C13A H13A 120.1 . .
C13A C14A C9A 120.9(6) . .
C13A C14A H14A 119.5 . .
C9A C14A H14A 119.5 . .
C16 C15 C20 121.3(6) . .
C20A C15 C16A 115.9(9) . .
C16 C15 P2 125.3(5) . .
C20 C15 P2 113.5(5) . .
C20A C15 P2 127.4(6) . .
C16A C15 P2 116.7(7) . .
C17 C16 C15 118.9(8) . .
C17 C16 H16 120.6 . .
C15 C16 H16 120.6 . .
C18 C17 C16 121.0(7) . .
C18 C17 H17 119.5 . .
C16 C17 H17 119.5 . .
C17 C18 C19 119.7(6) . .
C17 C18 H18 120.1 . .
C19 C18 H18 120.1 . .
C18 C19 C20 121.2(7) . .
C18 C19 H19 119.4 . .
C20 C19 H19 119.4 . .
C19 C20 C15 117.8(7) . .
C19 C20 H20 121.1 . .
C15 C20 H20 121.1 . .
C17A C16A C15 122.0(11) . .
C17A C16A H16A 119.0 . .
C15 C16A H16A 119.0 . .
C18A C17A C16A 119.7(11) . .
C18A C17A H17A 120.2 . .
C16A C17A H17A 120.2 . .
C19A C18A C17A 121.1(10) . .
C19A C18A H18A 119.4 . .
C17A C18A H18A 119.4 . .
C18A C19A C20A 118.9(9) . .
C18A C19A H19A 120.6 . .
C20A C19A H19A 120.6 . .
C15 C20A C19A 122.4(9) . .
C15 C20A H20A 118.8 . .
C19A C20A H20A 118.8 . .
C26 C21 C22 119.4(6) . .
C26 C21 P2 120.7(8) . .
C22 C21 P2 119.6(7) . .
C21 C22 C23 119.8(6) . .
C21 C22 H22 120.1 . .
C23 C22 H22 120.1 . .
C24 C23 C22 120.2(7) . .
C24 C23 H23 119.9 . .
C22 C23 H23 119.9 . .
C25 C24 C23 120.7(6) . .
C25 C24 H24 119.7 . .
C23 C24 H24 119.7 . .
C24 C25 C26 119.7(7) . .
C24 C25 H25 120.2 . .
C26 C25 H25 120.2 . .
C21 C26 C25 120.1(7) . .
C21 C26 H26 120.0 . .
C25 C26 H26 120.0 . .
C26A C21A C22A 118.6(7) . .
C26A C21A P2 122.1(9) . .
C22A C21A P2 119.2(9) . .
C21A C22A C23A 121.0(7) . .
C21A C22A H22A 119.5 . .
C23A C22A H22A 119.5 . .
C24A C23A C22A 118.6(8) . .
C24A C23A H23A 120.7 . .
C22A C23A H23A 120.7 . .
C25A C24A C23A 120.6(7) . .
C25A C24A H24A 119.7 . .
C23A C24A H24A 119.7 . .
C24A C25A C26A 121.3(8) . .
C24A C25A H25A 119.3 . .
C26A C25A H25A 119.3 . .
C25A C26A C21A 119.8(8) . .
C25A C26A H26A 120.1 . .
C21A C26A H26A 120.1 . .
N4 C27 C28 106.28(14) . .
N4 C27 P3 117.48(12) . .
C28 C27 P3 136.24(13) . .
N6 C28 C27 107.59(15) . .
N6 C28 P4 118.75(13) . .
C27 C28 P4 133.51(14) . .
C30 C29 C34 121.5(5) . .
C30 C29 P3 116.3(6) . .
C34 C29 P3 122.1(5) . .
C29 C30 C31 119.4(6) . .
C29 C30 H30 120.3 . .
C31 C30 H30 120.3 . .
C30 C31 C32 118.0(7) . .
C30 C31 H31 121.0 . .
C32 C31 H31 121.0 . .
C33 C32 C31 121.7(6) . .
C33 C32 H32 119.1 . .
C31 C32 H32 119.1 . .
C32 C33 C34 120.5(5) . .
C32 C33 H33 119.7 . .
C34 C33 H33 119.7 . .
C33 C34 C29 118.7(5) . .
C33 C34 H34 120.7 . .
C29 C34 H34 120.7 . .
C30A C29A C34A 117.0(9) . .
C30A C29A P3 122.6(10) . .
C34A C29A P3 119.7(10) . .
C31A C30A C29A 120.6(11) . .
C31A C30A H30A 119.7 . .
C29A C30A H30A 119.7 . .
C32A C31A C30A 121.6(12) . .
C32A C31A H31A 119.2 . .
C30A C31A H31A 119.2 . .
C33A C32A C31A 117.6(11) . .
C33A C32A H32A 121.2 . .
C31A C32A H32A 121.2 . .
C32A C33A C34A 120.2(10) . .
C32A C33A H33A 119.9 . .
C34A C33A H33A 119.9 . .
C33A C34A C29A 122.0(10) . .
C33A C34A H34A 119.0 . .
C29A C34A H34A 119.0 . .
C36 C35 C40 116.1(4) . .
C36 C35 P3 124.4(6) . .
C40 C35 P3 119.5(5) . .
C37 C36 C35 121.6(5) . .
C37 C36 H36 119.2 . .
C35 C36 H36 119.2 . .
C38 C37 C36 120.1(5) . .
C38 C37 H37 120.0 . .
C36 C37 H37 120.0 . .
C37 C38 C39 119.4(5) . .
C37 C38 H38 120.3 . .
C39 C38 H38 120.3 . .
C40 C39 C38 120.6(5) . .
C40 C39 H39 119.7 . .
C38 C39 H39 119.7 . .
C39 C40 C35 122.1(5) . .
C39 C40 H40 118.9 . .
C35 C40 H40 118.9 . .
C40A C35A C36A 126.6(11) . .
C40A C35A P3 114.8(16) . .
C36A C35A P3 118.7(17) . .
C37A C36A C35A 116.1(12) . .
C37A C36A H36A 121.9 . .
C35A C36A H36A 121.9 . .
C38A C37A C36A 121.4(12) . .
C38A C37A H37A 119.3 . .
C36A C37A H37A 119.3 . .
C37A C38A C39A 123.4(13) . .
C37A C38A H38A 118.3 . .
C39A C38A H38A 118.3 . .
C38A C39A C40A 116.9(13) . .
C38A C39A H39A 121.5 . .
C40A C39A H39A 121.5 . .
C35A C40A C39A 115.3(13) . .
C35A C40A H40A 122.4 . .
C39A C40A H40A 122.4 . .
C46 C41 C42 118.7(6) . .
C46 C41 P4 122.5(8) . .
C42 C41 P4 118.5(7) . .
C43 C42 C41 120.6(6) . .
C43 C42 H42 119.7 . .
C41 C42 H42 119.7 . .
C44 C43 C42 120.1(6) . .
C44 C43 H43 120.0 . .
C42 C43 H43 120.0 . .
C43 C44 C45 120.9(6) . .
C43 C44 H44 119.5 . .
C45 C44 H44 119.5 . .
C44 C45 C46 118.8(6) . .
C44 C45 H45 120.6 . .
C46 C45 H45 120.6 . .
C41 C46 C45 120.6(7) . .
C41 C46 H46 119.7 . .
C45 C46 H46 119.7 . .
C46A C41A C42A 119.1(8) . .
C46A C41A P4 120.0(9) . .
C42A C41A P4 120.8(9) . .
C43A C42A C41A 120.5(9) . .
C43A C42A H42A 119.8 . .
C41A C42A H42A 119.8 . .
C44A C43A C42A 119.5(8) . .
C44A C43A H43A 120.2 . .
C42A C43A H43A 120.2 . .
C43A C44A C45A 120.6(8) . .
C43A C44A H44A 119.7 . .
C45A C44A H44A 119.7 . .
C44A C45A C46A 119.6(8) . .
C44A C45A H45A 120.2 . .
C46A C45A H45A 120.2 . .
C41A C46A C45A 120.4(9) . .
C41A C46A H46A 119.8 . .
C45A C46A H46A 119.8 . .
C48 C47 C52 118.4(4) . .
C48 C47 P4 118.9(6) . .
C52 C47 P4 122.5(5) . .
C47 C48 C49 120.3(5) . .
C47 C48 H48 119.9 . .
C49 C48 H48 119.9 . .
C50 C49 C48 119.6(5) . .
C50 C49 H49 120.2 . .
C48 C49 H49 120.2 . .
C51 C50 C49 120.7(6) . .
C51 C50 H50 119.6 . .
C49 C50 H50 119.6 . .
C50 C51 C52 119.9(5) . .
C50 C51 H51 120.1 . .
C52 C51 H51 120.1 . .
C51 C52 C47 121.1(4) . .
C51 C52 H52 119.5 . .
C47 C52 H52 119.5 . .
C52A C47A C48A 118.9(6) . .
C52A C47A P4 120.8(7) . .
C48A C47A P4 120.3(7) . .
C47A C48A C49A 119.5(6) . .
C47A C48A H48A 120.2 . .
C49A C48A H48A 120.2 . .
C50A C49A C48A 122.5(7) . .
C50A C49A H49A 118.7 . .
C48A C49A H49A 118.7 . .
C49A C50A C51A 117.3(8) . .
C49A C50A H50A 121.3 . .
C51A C50A H50A 121.3 . .
C50A C51A C52A 121.5(8) . .
C50A C51A H51A 119.3 . .
C52A C51A H51A 119.3 . .
C47A C52A C51A 119.8(7) . .
C47A C52A H52A 120.1 . .
C51A C52A H52A 120.1 . .
N7 C53 C54 106.48(15) . .
N7 C53 P5 114.82(12) . .
C54 C53 P5 138.63(13) . .
N9 C54 C53 107.46(15) . .
N9 C54 P6 117.02(13) . .
C53 C54 P6 135.02(14) . .
C56 C55 C60 117.7(8) . .
C56A C55 C60A 116.1(7) . .
C56 C55 P5 119.9(6) . .
C60 C55 P5 119.8(4) . .
C56A C55 P5 118.0(6) . .
C60A C55 P5 122.4(4) . .
C55 C56 C57 118.4(9) . .
C55 C56 H56 120.8 . .
C57 C56 H56 120.8 . .
C58 C57 C56 120.6(9) . .
C58 C57 H57 119.7 . .
C56 C57 H57 119.7 . .
C59 C58 C57 119.6(10) . .
C59 C58 H58 120.2 . .
C57 C58 H58 120.2 . .
C58 C59 C60 119.8(9) . .
C58 C59 H59 120.1 . .
C60 C59 H59 120.1 . .
C59 C60 C55 120.5(7) . .
C59 C60 H60 119.7 . .
C55 C60 H60 119.7 . .
C55 C56A C57A 120.6(8) . .
C55 C56A H56A 119.7 . .
C57A C56A H56A 119.7 . .
C58A C57A C56A 120.9(8) . .
C58A C57A H57A 119.5 . .
C56A C57A H57A 119.5 . .
C57A C58A C59A 119.0(9) . .
C57A C58A H58A 120.5 . .
C59A C58A H58A 120.5 . .
C58A C59A C60A 119.7(8) . .
C58A C59A H59A 120.1 . .
C60A C59A H59A 120.1 . .
C55 C60A C59A 120.3(7) . .
C55 C60A H60A 119.8 . .
C59A C60A H60A 119.8 . .
C66 C61 C62 119.8(7) . .
C66 C61 P5 118.0(7) . .
C62 C61 P5 120.9(7) . .
C63 C62 C61 119.3(6) . .
C63 C62 H62 120.4 . .
C61 C62 H62 120.4 . .
C64 C63 C62 120.1(6) . .
C64 C63 H63 120.0 . .
C62 C63 H63 120.0 . .
C65 C64 C63 121.2(6) . .
C65 C64 H64 119.4 . .
C63 C64 H64 119.4 . .
C64 C65 C66 119.2(8) . .
C64 C65 H65 120.4 . .
C66 C65 H65 120.4 . .
C61 C66 C65 120.0(9) . .
C61 C66 H66 120.0 . .
C65 C66 H66 120.0 . .
C66A C61A C62A 119.1(7) . .
C66A C61A P5 117.5(8) . .
C62A C61A P5 123.2(8) . .
C63A C62A C61A 119.5(7) . .
C63A C62A H62A 120.3 . .
C61A C62A H62A 120.3 . .
C64A C63A C62A 119.7(6) . .
C64A C63A H63A 120.2 . .
C62A C63A H63A 120.2 . .
C65A C64A C63A 119.9(8) . .
C65A C64A H64A 120.0 . .
C63A C64A H64A 120.0 . .
C64A C65A C66A 120.7(10) . .
C64A C65A H65A 119.7 . .
C66A C65A H65A 119.7 . .
C65A C66A C61A 120.4(10) . .
C65A C66A H66A 119.8 . .
C61A C66A H66A 119.8 . .
C72 C67 C68 117.7(6) . .
C72 C67 P6 121.1(8) . .
C68 C67 P6 121.2(8) . .
C69 C68 C67 121.8(7) . .
C69 C68 H68 119.1 . .
C67 C68 H68 119.1 . .
C70 C69 C68 119.0(7) . .
C70 C69 H69 120.5 . .
C68 C69 H69 120.5 . .
C69 C70 C71 120.4(7) . .
C69 C70 H70 119.8 . .
C71 C70 H70 119.8 . .
C72 C71 C70 120.6(7) . .
C72 C71 H71 119.7 . .
C70 C71 H71 119.7 . .
C71 C72 C67 120.4(7) . .
C71 C72 H72 119.8 . .
C67 C72 H72 119.8 . .
C72A C67A C68A 121.6(8) . .
C72A C67A P6 123.3(10) . .
C68A C67A P6 115.1(10) . .
C69A C68A C67A 118.4(10) . .
C69A C68A H68A 120.8 . .
C67A C68A H68A 120.8 . .
C70A C69A C68A 120.7(9) . .
C70A C69A H69A 119.7 . .
C68A C69A H69A 119.7 . .
C69A C70A C71A 120.9(9) . .
C69A C70A H70A 119.5 . .
C71A C70A H70A 119.5 . .
C70A C71A C72A 119.2(9) . .
C70A C71A H71A 120.4 . .
C72A C71A H71A 120.4 . .
C67A C72A C71A 119.2(9) . .
C67A C72A H72A 120.4 . .
C71A C72A H72A 120.4 . .
C78 C73 C74 121.0(4) . .
C74A C73 C78A 112.1(10) . .
C78 C73 P6 124.2(3) . .
C74A C73 P6 130.5(8) . .
C74 C73 P6 114.5(3) . .
C78A C73 P6 117.1(7) . .
C73 C74 C75 119.1(5) . .
C73 C74 H74 120.4 . .
C75 C74 H74 120.4 . .
C76 C75 C74 119.6(5) . .
C76 C75 H75 120.2 . .
C74 C75 H75 120.2 . .
C77 C76 C75 120.5(4) . .
C77 C76 H76 119.8 . .
C75 C76 H76 119.8 . .
C76 C77 C78 120.2(5) . .
C76 C77 H77 119.9 . .
C78 C77 H77 119.9 . .
C73 C78 C77 119.5(5) . .
C73 C78 H78 120.3 . .
C77 C78 H78 120.3 . .
C75A C74A C73 123.7(12) . .
C75A C74A H74A 118.1 . .
C73 C74A H74A 118.1 . .
C76A C75A C74A 121.2(13) . .
C76A C75A H75A 119.4 . .
C74A C75A H75A 119.4 . .
C77A C76A C75A 118.3(13) . .
C77A C76A H76A 120.9 . .
C75A C76A H76A 120.9 . .
C76A C77A C78A 118.0(14) . .
C76A C77A H77A 121.0 . .
C78A C77A H77A 121.0 . .
C73 C78A C77A 125.5(13) . .
C73 C78A H78A 117.3 . .
C77A C78A H78A 117.3 . .
O1 C79 C80 110.8(4) . .
O1 C79 K1 58.28(16) . .
C80 C79 K1 133.3(3) . .
O1 C79 H79A 109.5 . .
C80 C79 H79A 109.5 . .
K1 C79 H79A 116.9 . .
O1 C79 H79B 109.5 . .
C80 C79 H79B 109.5 . .
K1 C79 H79B 51.8 . .
H79A C79 H79B 108.1 . .
C79 C80 C81 102.5(3) . .
C79 C80 H80A 111.3 . .
C81 C80 H80A 111.3 . .
C79 C80 H80B 111.3 . .
C81 C80 H80B 111.3 . .
H80A C80 H80B 109.2 . .
C82 C81 C80 104.8(3) . .
C82 C81 H81A 110.8 . .
C80 C81 H81A 110.8 . .
C82 C81 H81B 110.8 . .
C80 C81 H81B 110.8 . .
H81A C81 H81B 108.9 . .
O1 C82 C81 106.5(3) . .
O1 C82 H82A 110.4 . .
C81 C82 H82A 110.4 . .
O1 C82 H82B 110.4 . .
C81 C82 H82B 110.4 . .
H82A C82 H82B 108.6 . .
C83 O2 C86 104.4(4) . .
C83 O2 K1 116.9(6) . .
C86 O2 K1 106.5(7) . .
C83 O2 K1 121.5(6) . 2_666
C86 O2 K1 126.6(5) . 2_666
K1 O2 K1 77.4(2) . 2_666
O2 C83 C84 106.2(5) . .
O2 C83 H83A 110.5 . .
C84 C83 H83A 110.5 . .
O2 C83 H83B 110.5 . .
C84 C83 H83B 110.5 . .
H83A C83 H83B 108.7 . .
C83 C84 C85 105.5(4) . .
C83 C84 H84A 110.6 . .
C85 C84 H84A 110.6 . .
C83 C84 H84B 110.6 . .
C85 C84 H84B 110.6 . .
H84A C84 H84B 108.8 . .
C86 C85 C84 100.3(4) . .
C86 C85 H85A 111.7 . .
C84 C85 H85A 111.7 . .
C86 C85 H85B 111.7 . .
C84 C85 H85B 111.7 . .
H85A C85 H85B 109.5 . .
O2 C86 C85 104.6(4) . .
O2 C86 K1 50.0(5) . .
C85 C86 K1 91.2(5) . .
O2 C86 H86A 110.8 . .
C85 C86 H86A 110.8 . .
K1 C86 H86A 71.6 . .
O2 C86 H86B 110.8 . .
C85 C86 H86B 110.8 . .
K1 C86 H86B 155.2 . .
H86A C86 H86B 108.9 . .
C83A O2A C86A 106.7(6) . .
C83A O2A K1 110.6(12) . .
C86A O2A K1 113.4(13) . .
K1 O2A K1 75.0(4) . 2_666
O2A C83A C84A 106.7(6) . .
O2A C83A K1 47.2(9) . .
C84A C83A K1 105.2(8) . .
O2A C83A H83C 110.4 . .
C84A C83A H83C 110.4 . .
K1 C83A H83C 142.8 . .
O2A C83A H83D 110.4 . .
C84A C83A H83D 110.4 . .
K1 C83A H83D 67.1 . .
H83C C83A H83D 108.6 . .
C83A C84A C85A 106.1(5) . .
C83A C84A H84C 110.5 . .
C85A C84A H84C 110.5 . .
C83A C84A H84D 110.5 . .
C85A C84A H84D 110.5 . .
H84C C84A H84D 108.7 . .
C86A C85A C84A 101.6(5) . .
C86A C85A H85C 111.5 . .
C84A C85A H85C 111.5 . .
C86A C85A H85D 111.5 . .
C84A C85A H85D 111.5 . .
H85C C85A H85D 109.3 . .
O2A C86A C85A 107.5(7) . .
O2A C86A H86C 110.2 . .
C85A C86A H86C 110.2 . .
O2A C86A H86D 110.2 . .
C85A C86A H86D 110.2 . .
H86C C86A H86D 108.5 . .
C90 O3 C87 110.0(4) . .
O3 C87 C88 105.0(4) . .
O3 C87 H87A 110.7 . .
C88 C87 H87A 110.7 . .
O3 C87 H87B 110.7 . .
C88 C87 H87B 110.7 . .
H87A C87 H87B 108.8 . .
C89 C88 C87 108.9(4) . .
C89 C88 H88A 109.9 . .
C87 C88 H88A 109.9 . .
C89 C88 H88B 109.9 . .
C87 C88 H88B 109.9 . .
H88A C88 H88B 108.3 . .
C88 C89 C90 103.4(4) . .
C88 C89 H89A 111.1 . .
C90 C89 H89A 111.1 . .
C88 C89 H89B 111.1 . .
C90 C89 H89B 111.1 . .
H89A C89 H89B 109.0 . .
O3 C90 C89 108.6(4) . .
O3 C90 H90A 110.0 . .
C89 C90 H90A 110.0 . .
O3 C90 H90B 110.0 . .
C89 C90 H90B 110.0 . .
H90A C90 H90B 108.3 . .
C90A O3A C87A 108.3(5) . .
O3A C87A C88A 105.6(5) . .
O3A C87A H87C 110.6 . .
C88A C87A H87C 110.6 . .
O3A C87A H87D 110.6 . .
C88A C87A H87D 110.6 . .
H87C C87A H87D 108.8 . .
C87A C88A C89A 107.8(6) . .
C87A C88A H88C 110.1 . .
C89A C88A H88C 110.1 . .
C87A C88A H88D 110.1 . .
C89A C88A H88D 110.1 . .
H88C C88A H88D 108.5 . .
C90A C89A C88A 101.3(6) . .
C90A C89A H89C 111.5 . .
C88A C89A H89C 111.5 . .
C90A C89A H89D 111.5 . .
C88A C89A H89D 111.5 . .
H89C C89A H89D 109.3 . .
O3A C90A C89A 107.3(6) . .
O3A C90A H90C 110.3 . .
C89A C90A H90C 110.3 . .
O3A C90A H90D 110.3 . .
C89A C90A H90D 110.3 . .
H90C C90A H90D 108.5 . .

loop_
_geom_bond_atom_site_label_1
_geom_bond_atom_site_label_2
_geom_bond_distance
_geom_bond_site_symmetry_2
Co1 N4 2.0832(14) .
Co1 N1 2.0890(14) .
Co1 N7 2.1211(14) .
Co1 S5 2.4998(6) .
Co1 S3 2.5419(7) .
Co1 S1 2.5703(7) .
Co1 K1 3.8846(10) .
K1 O2A 2.76(2) .
K1 O2 2.784(11) .
K1 N5 2.8108(17) .
K1 O2 2.821(7) 2_666
K1 N8 2.8290(16) .
K1 O1 2.893(2) .
K1 N2 2.9479(16) .
K1 O2A 2.993(14) 2_666
K1 N7 3.2119(16) .
K1 O1 3.345(3) 2_666
K1 C79 3.375(4) .
K1 N4 3.4139(16) .
S1 P1 1.9846(7) .
S2 P2 1.9524(8) .
S3 P3 1.9835(7) .
S4 P4 1.9541(8) .
S5 P5 1.9821(8) .
S6 P6 1.9524(8) .
P1 C1 1.8040(16) .
P1 C3 1.812(5) .
P1 C3A 1.814(6) .
P1 C9 1.819(5) .
P1 C9A 1.831(6) .
P2 C2 1.8018(17) .
P2 C15 1.816(2) .
P2 C21 1.824(5) .
P2 C21A 1.828(6) .
P3 C27 1.8029(17) .
P3 C35A 1.807(8) .
P3 C29 1.807(4) .
P3 C29A 1.814(7) .
P3 C35 1.819(4) .
P4 C28 1.7997(17) .
P4 C41 1.819(5) .
P4 C41A 1.821(6) .
P4 C47A 1.828(6) .
P4 C47 1.829(4) .
P5 C53 1.8012(18) .
P5 C61 1.805(5) .
P5 C61A 1.807(6) .
P5 C55 1.819(2) .
P6 C54 1.8054(18) .
P6 C73 1.818(2) .
P6 C67A 1.824(6) .
P6 C67 1.829(5) .
O1 C79 1.418(5) .
O1 C82 1.429(4) .
N1 N2 1.339(2) .
N1 C1 1.356(2) .
N2 N3 1.335(2) .
N3 C2 1.357(2) .
N4 N5 1.339(2) .
N4 C27 1.354(2) .
N5 N6 1.335(2) .
N6 C28 1.353(2) .
N7 N8 1.340(2) .
N7 C53 1.355(2) .
N8 N9 1.330(2) .
N9 C54 1.355(2) .
C1 C2 1.394(2) .
C3 C4 1.378(10) .
C3 C8 1.390(9) .
C4 C5 1.403(8) .
C4 H4 0.9500 .
C5 C6 1.365(8) .
C5 H5 0.9500 .
C6 C7 1.345(9) .
C6 H6 0.9500 .
C7 C8 1.385(7) .
C7 H7 0.9500 .
C8 H8 0.9500 .
C3A C8A 1.377(11) .
C3A C4A 1.378(10) .
C4A C5A 1.364(9) .
C4A H4A 0.9500 .
C5A C6A 1.359(9) .
C5A H5A 0.9500 .
C6A C7A 1.391(10) .
C6A H6A 0.9500 .
C7A C8A 1.391(9) .
C7A H7A 0.9500 .
C8A H8A 0.9500 .
C9 C14 1.374(8) .
C9 C10 1.386(8) .
C10 C11 1.386(7) .
C10 H10 0.9500 .
C11 C12 1.364(8) .
C11 H11 0.9500 .
C12 C13 1.383(7) .
C12 H12 0.9500 .
C13 C14 1.401(8) .
C13 H13 0.9500 .
C14 H14 0.9500 .
C9A C14A 1.392(9) .
C9A C10A 1.395(9) .
C10A C11A 1.391(8) .
C10A H10A 0.9500 .
C11A C12A 1.379(9) .
C11A H11A 0.9500 .
C12A C13A 1.378(8) .
C12A H12A 0.9500 .
C13A C14A 1.388(9) .
C13A H13A 0.9500 .
C14A H14A 0.9500 .
C15 C16 1.392(5) .
C15 C20 1.392(5) .
C15 C20A 1.397(7) .
C15 C16A 1.402(7) .
C16 C17 1.380(9) .
C16 H16 0.9500 .
C17 C18 1.369(7) .
C17 H17 0.9500 .
C18 C19 1.382(7) .
C18 H18 0.9500 .
C19 C20 1.392(8) .
C19 H19 0.9500 .
C20 H20 0.9500 .
C16A C17A 1.395(11) .
C16A H16A 0.9500 .
C17A C18A 1.368(9) .
C17A H17A 0.9500 .
C18A C19A 1.365(9) .
C18A H18A 0.9500 .
C19A C20A 1.409(10) .
C19A H19A 0.9500 .
C20A H20A 0.9500 .
C21 C26 1.378(9) .
C21 C22 1.383(9) .
C22 C23 1.384(8) .
C22 H22 0.9500 .
C23 C24 1.367(7) .
C23 H23 0.9500 .
C24 C25 1.359(7) .
C24 H24 0.9500 .
C25 C26 1.397(9) .
C25 H25 0.9500 .
C26 H26 0.9500 .
C21A C26A 1.383(10) .
C21A C22A 1.386(10) .
C22A C23A 1.404(9) .
C22A H22A 0.9500 .
C23A C24A 1.364(8) .
C23A H23A 0.9500 .
C24A C25A 1.360(8) .
C24A H24A 0.9500 .
C25A C26A 1.379(9) .
C25A H25A 0.9500 .
C26A H26A 0.9500 .
C27 C28 1.402(2) .
C29 C30 1.375(8) .
C29 C34 1.399(7) .
C30 C31 1.401(7) .
C30 H30 0.9500 .
C31 C32 1.406(8) .
C31 H31 0.9500 .
C32 C33 1.350(8) .
C32 H32 0.9500 .
C33 C34 1.379(6) .
C33 H33 0.9500 .
C34 H34 0.9500 .
C29A C30A 1.391(11) .
C29A C34A 1.394(12) .
C30A C31A 1.387(11) .
C30A H30A 0.9500 .
C31A C32A 1.385(12) .
C31A H31A 0.9500 .
C32A C33A 1.385(12) .
C32A H32A 0.9500 .
C33A C34A 1.386(10) .
C33A H33A 0.9500 .
C34A H34A 0.9500 .
C35 C36 1.406(9) .
C35 C40 1.416(9) .
C36 C37 1.396(7) .
C36 H36 0.9500 .
C37 C38 1.379(7) .
C37 H37 0.9500 .
C38 C39 1.391(7) .
C38 H38 0.9500 .
C39 C40 1.363(7) .
C39 H39 0.9500 .
C40 H40 0.9500 .
C35A C40A 1.31(3) .
C35A C36A 1.38(3) .
C36A C37A 1.342(17) .
C36A H36A 0.9500 .
C37A C38A 1.311(18) .
C37A H37A 0.9500 .
C38A C39A 1.370(18) .
C38A H38A 0.9500 .
C39A C40A 1.455(19) .
C39A H39A 0.9500 .
C40A H40A 0.9500 .
C41 C46 1.386(8) .
C41 C42 1.390(9) .
C42 C43 1.373(8) .
C42 H42 0.9500 .
C43 C44 1.368(7) .
C43 H43 0.9500 .
C44 C45 1.376(7) .
C44 H44 0.9500 .
C45 C46 1.396(9) .
C45 H45 0.9500 .
C46 H46 0.9500 .
C41A C46A 1.383(10) .
C41A C42A 1.389(11) .
C42A C43A 1.389(10) .
C42A H42A 0.9500 .
C43A C44A 1.376(9) .
C43A H43A 0.9500 .
C44A C45A 1.381(8) .
C44A H44A 0.9500 .
C45A C46A 1.390(10) .
C45A H45A 0.9500 .
C46A H46A 0.9500 .
C47 C48 1.377(9) .
C47 C52 1.389(8) .
C48 C49 1.405(6) .
C48 H48 0.9500 .
C49 C50 1.370(8) .
C49 H49 0.9500 .
C50 C51 1.358(7) .
C50 H50 0.9500 .
C51 C52 1.383(6) .
C51 H51 0.9500 .
C52 H52 0.9500 .
C47A C52A 1.368(10) .
C47A C48A 1.371(10) .
C48A C49A 1.384(7) .
C48A H48A 0.9500 .
C49A C50A 1.356(10) .
C49A H49A 0.9500 .
C50A C51A 1.358(10) .
C50A H50A 0.9500 .
C51A C52A 1.399(9) .
C51A H51A 0.9500 .
C52A H52A 0.9500 .
C53 C54 1.396(2) .
C55 C56 1.382(6) .
C55 C60 1.386(6) .
C55 C56A 1.387(6) .
C55 C60A 1.394(6) .
C56 C57 1.395(10) .
C56 H56 0.9500 .
C57 C58 1.381(11) .
C57 H57 0.9500 .
C58 C59 1.348(10) .
C58 H58 0.9500 .
C59 C60 1.378(9) .
C59 H59 0.9500 .
C60 H60 0.9500 .
C56A C57A 1.395(9) .
C56A H56A 0.9500 .
C57A C58A 1.340(10) .
C57A H57A 0.9500 .
C58A C59A 1.387(10) .
C58A H58A 0.9500 .
C59A C60A 1.397(8) .
C59A H59A 0.9500 .
C60A H60A 0.9500 .
C61 C66 1.385(9) .
C61 C62 1.393(10) .
C62 C63 1.382(7) .
C62 H62 0.9500 .
C63 C64 1.382(8) .
C63 H63 0.9500 .
C64 C65 1.360(9) .
C64 H64 0.9500 .
C65 C66 1.398(9) .
C65 H65 0.9500 .
C66 H66 0.9500 .
C61A C66A 1.382(11) .
C61A C62A 1.403(11) .
C62A C63A 1.400(8) .
C62A H62A 0.9500 .
C63A C64A 1.384(9) .
C63A H63A 0.9500 .
C64A C65A 1.377(10) .
C64A H64A 0.9500 .
C65A C66A 1.382(10) .
C65A H65A 0.9500 .
C66A H66A 0.9500 .
C67 C72 1.398(9) .
C67 C68 1.413(8) .
C68 C69 1.392(8) .
C68 H68 0.9500 .
C69 C70 1.379(7) .
C69 H69 0.9500 .
C70 C71 1.393(7) .
C70 H70 0.9500 .
C71 C72 1.387(8) .
C71 H71 0.9500 .
C72 H72 0.9500 .
C67A C72A 1.385(11) .
C67A C68A 1.391(11) .
C68A C69A 1.383(10) .
C68A H68A 0.9500 .
C69A C70A 1.379(9) .
C69A H69A 0.9500 .
C70A C71A 1.383(8) .
C70A H70A 0.9500 .
C71A C72A 1.399(10) .
C71A H71A 0.9500 .
C72A H72A 0.9500 .
C73 C78 1.365(4) .
C73 C74A 1.386(8) .
C73 C74 1.389(4) .
C73 C78A 1.395(8) .
C74 C75 1.392(6) .
C74 H74 0.9500 .
C75 C76 1.377(6) .
C75 H75 0.9500 .
C76 C77 1.377(7) .
C76 H76 0.9500 .
C77 C78 1.384(6) .
C77 H77 0.9500 .
C78 H78 0.9500 .
C74A C75A 1.383(12) .
C74A H74A 0.9500 .
C75A C76A 1.371(12) .
C75A H75A 0.9500 .
C76A C77A 1.361(13) .
C76A H76A 0.9500 .
C77A C78A 1.411(12) .
C77A H77A 0.9500 .
C78A H78A 0.9500 .
C79 C80 1.479(6) .
C79 H79A 0.9900 .
C79 H79B 0.9900 .
C80 C81 1.516(6) .
C80 H80A 0.9900 .
C80 H80B 0.9900 .
C81 C82 1.489(5) .
C81 H81A 0.9900 .
C81 H81B 0.9900 .
C82 H82A 0.9900 .
C82 H82B 0.9900 .
O2 C83 1.426(6) .
O2 C86 1.447(5) .
C83 C84 1.518(7) .
C83 H83A 0.9900 .
C83 H83B 0.9900 .
C84 C85 1.556(8) .
C84 H84A 0.9900 .
C84 H84B 0.9900 .
C85 C86 1.521(6) .
C85 H85A 0.9900 .
C85 H85B 0.9900 .
C86 H86A 0.9900 .
C86 H86B 0.9900 .
O2A C83A 1.418(8) .
O2A C86A 1.430(8) .
C83A C84A 1.513(9) .
C83A H83C 0.9900 .
C83A H83D 0.9900 .
C84A C85A 1.549(9) .
C84A H84C 0.9900 .
C84A H84D 0.9900 .
C85A C86A 1.505(8) .
C85A H85C 0.9900 .
C85A H85D 0.9900 .
C86A H86C 0.9900 .
C86A H86D 0.9900 .
O3 C90 1.413(6) .
O3 C87 1.437(6) .
C87 C88 1.494(6) .
C87 H87A 0.9900 .
C87 H87B 0.9900 .
C88 C89 1.476(6) .
C88 H88A 0.9900 .
C88 H88B 0.9900 .
C89 C90 1.477(6) .
C89 H89A 0.9900 .
C89 H89B 0.9900 .
C90 H90A 0.9900 .
C90 H90B 0.9900 .
O3A C90A 1.409(8) .
O3A C87A 1.456(9) .
C87A C88A 1.465(9) .
C87A H87C 0.9900 .
C87A H87D 0.9900 .
C88A C89A 1.498(9) .
C88A H88C 0.9900 .
C88A H88D 0.9900 .
C89A C90A 1.483(10) .
C89A H89C 0.9900 .
C89A H89D 0.9900 .
C90A H90C 0.9900 .
C90A H90D 0.9900 .

loop_
_geom_torsion_atom_site_label_1
_geom_torsion_atom_site_label_2
_geom_torsion_atom_site_label_3
_geom_torsion_atom_site_label_4
_geom_torsion
_geom_torsion_site_symmetry_1
C1 N1 N2 N3 -0.60(19) .
Co1 N1 N2 N3 162.62(11) .
K1 N1 N2 N3 -136.17(15) .
C1 N1 N2 K1 135.58(11) .
Co1 N1 N2 K1 -61.21(11) .
N1 N2 N3 C2 0.29(19) .
K1 N2 N3 C2 -119.38(13) .
C27 N4 N5 N6 -0.3(2) .
Co1 N4 N5 N6 169.13(12) .
K1 N4 N5 N6 -136.17(17) .
C27 N4 N5 K1 135.85(11) .
Co1 N4 N5 K1 -54.70(13) .
N4 N5 N6 C28 0.1(2) .
K1 N5 N6 C28 -125.74(13) .
C53 N7 N8 N9 -0.37(19) .
Co1 N7 N8 N9 152.32(12) .
K1 N7 N8 N9 -135.39(15) .
C53 N7 N8 K1 135.02(11) .
Co1 N7 N8 K1 -72.29(10) .
N7 N8 N9 C54 0.0(2) .
K1 N8 N9 C54 -113.63(15) .
N2 N1 C1 C2 0.64(18) .
Co1 N1 C1 C2 -161.45(11) .
K1 N1 C1 C2 63.47(18) .
N2 N1 C1 P1 -176.42(11) .
Co1 N1 C1 P1 21.49(18) .
K1 N1 C1 P1 -113.59(13) .
C3 P1 C1 N1 109.2(8) .
C3A P1 C1 N1 106.2(11) .
C9 P1 C1 N1 -137.4(3) .
C9A P1 C1 N1 -128.0(4) .
S1 P1 C1 N1 -11.90(14) .
C3 P1 C1 C2 -66.7(8) .
C3A P1 C1 C2 -69.7(11) .
C9 P1 C1 C2 46.7(4) .
C9A P1 C1 C2 56.1(4) .
S1 P1 C1 C2 172.21(16) .
N2 N3 C2 C1 0.11(19) .
N2 N3 C2 P2 -173.10(12) .
N1 C1 C2 N3 -0.46(18) .
P1 C1 C2 N3 175.74(14) .
N1 C1 C2 P2 171.63(13) .
P1 C1 C2 P2 -12.2(3) .
C15 P2 C2 N3 100.94(15) .
C21 P2 C2 N3 -13.0(5) .
C21A P2 C2 N3 -5.6(6) .
S2 P2 C2 N3 -133.55(13) .
C15 P2 C2 C1 -70.37(18) .
C21 P2 C2 C1 175.7(5) .
C21A P2 C2 C1 -176.9(6) .
S2 P2 C2 C1 55.13(18) .
C1 P1 C3 C4 -36.5(18) .
C9 P1 C3 C4 -153.6(15) .
S1 P1 C3 C4 83.0(15) .
C1 P1 C3 C8 149.0(15) .
C9 P1 C3 C8 31.9(19) .
S1 P1 C3 C8 -91.5(18) .
C8 C3 C4 C5 -2(2) .
P1 C3 C4 C5 -176.6(10) .
C3 C4 C5 C6 2.6(16) .
C4 C5 C6 C7 -3.6(16) .
C5 C6 C7 C8 4.1(16) .
C6 C7 C8 C3 -3.5(16) .
C4 C3 C8 C7 2(2) .
P1 C3 C8 C7 176.7(11) .
C1 P1 C3A C8A 174(2) .
C9A P1 C3A C8A 52(3) .
S1 P1 C3A C8A -69(2) .
C1 P1 C3A C4A -14(3) .
C9A P1 C3A C4A -137(2) .
S1 P1 C3A C4A 103(2) .
C8A C3A C4A C5A 0(3) .
P1 C3A C4A C5A -171.3(15) .
C3A C4A C5A C6A -7(2) .
C4A C5A C6A C7A 10(2) .
C5A C6A C7A C8A -6(2) .
C4A C3A C8A C7A 4(3) .
P1 C3A C8A C7A 175.6(14) .
C6A C7A C8A C3A -1(2) .
C1 P1 C9 C14 78.5(10) .
C3 P1 C9 C14 -165.6(10) .
S1 P1 C9 C14 -44.0(11) .
C1 P1 C9 C10 -106.3(11) .
C3 P1 C9 C10 9.6(14) .
S1 P1 C9 C10 131.2(10) .
C14 C9 C10 C11 1.2(16) .
P1 C9 C10 C11 -173.8(7) .
C9 C10 C11 C12 -1.0(11) .
C10 C11 C12 C13 -0.8(10) .
C11 C12 C13 C14 2.4(11) .
C10 C9 C14 C13 0.4(16) .
P1 C9 C14 C13 175.7(7) .
C12 C13 C14 C9 -2.1(12) .
C1 P1 C9A C14A 88.0(12) .
C3A P1 C9A C14A -152.8(13) .
S1 P1 C9A C14A -29.8(13) .
C1 P1 C9A C10A -88.3(13) .
C3A P1 C9A C10A 30.9(18) .
S1 P1 C9A C10A 153.8(12) .
C14A C9A C10A C11A 2.0(18) .
P1 C9A C10A C11A 178.5(8) .
C9A C10A C11A C12A -2.8(13) .
C10A C11A C12A C13A 1.9(12) .
C11A C12A C13A C14A -0.1(12) .
C12A C13A C14A C9A -0.7(14) .
C10A C9A C14A C13A -0.3(18) .
P1 C9A C14A C13A -176.8(8) .
C2 P2 C15 C16 -20.7(9) .
C21 P2 C15 C16 90.5(13) .
S2 P2 C15 C16 -145.8(9) .
C2 P2 C15 C20 159.4(7) .
C21 P2 C15 C20 -89.4(12) .
S2 P2 C15 C20 34.3(7) .
C2 P2 C15 C20A 158.3(11) .
C21A P2 C15 C20A -92.1(16) .
S2 P2 C15 C20A 33.2(11) .
C2 P2 C15 C16A -25.5(12) .
C21A P2 C15 C16A 84.2(16) .
S2 P2 C15 C16A -150.5(12) .
C20 C15 C16 C17 2.5(17) .
P2 C15 C16 C17 -177.4(7) .
C15 C16 C17 C18 -0.4(16) .
C16 C17 C18 C19 -0.3(13) .
C17 C18 C19 C20 -1.0(12) .
C18 C19 C20 C15 3.0(14) .
C16 C15 C20 C19 -3.7(16) .
P2 C15 C20 C19 176.2(7) .
C20A C15 C16A C17A -3(2) .
P2 C15 C16A C17A -179.6(13) .
C15 C16A C17A C18A 2(3) .
C16A C17A C18A C19A 1(2) .
C17A C18A C19A C20A -1.7(18) .
C16A C15 C20A C19A 2(2) .
P2 C15 C20A C19A 178.2(10) .
C18A C19A C20A C15 0(2) .
C2 P2 C21 C26 77(2) .
C15 P2 C21 C26 -33(2) .
S2 P2 C21 C26 -159.9(19) .
C2 P2 C21 C22 -110(2) .
C15 P2 C21 C22 140.5(18) .
S2 P2 C21 C22 14(2) .
C26 C21 C22 C23 -3(3) .
P2 C21 C22 C23 -176.6(15) .
C21 C22 C23 C24 2(2) .
C22 C23 C24 C25 1.2(15) .
C23 C24 C25 C26 -2.9(18) .
C22 C21 C26 C25 1(3) .
P2 C21 C26 C25 174.9(18) .
C24 C25 C26 C21 2(3) .
C2 P2 C21A C26A 74(3) .
C15 P2 C21A C26A -33(3) .
S2 P2 C21A C26A -158(2) .
C2 P2 C21A C22A -103(2) .
C15 P2 C21A C22A 149(2) .
S2 P2 C21A C22A 24(3) .
C26A C21A C22A C23A 0(4) .
P2 C21A C22A C23A 178.3(18) .
C21A C22A C23A C24A 1(2) .
C22A C23A C24A C25A -2.4(17) .
C23A C24A C25A C26A 3(2) .
C24A C25A C26A C21A -1(3) .
C22A C21A C26A C25A 0(4) .
P2 C21A C26A C25A -178(2) .
N5 N4 C27 C28 0.38(19) .
Co1 N4 C27 C28 -168.25(12) .
K1 N4 C27 C28 54.8(2) .
N5 N4 C27 P3 -179.18(12) .
Co1 N4 C27 P3 12.2(2) .
K1 N4 C27 P3 -124.72(12) .
C35A P3 C27 N4 -133.6(8) .
C29 P3 C27 N4 112.4(6) .
C29A P3 C27 N4 108.8(11) .
C35 P3 C27 N4 -128.2(4) .
S3 P3 C27 N4 -8.55(15) .
C35A P3 C27 C28 47.0(8) .
C29 P3 C27 C28 -67.0(6) .
C29A P3 C27 C28 -70.6(11) .
C35 P3 C27 C28 52.5(4) .
S3 P3 C27 C28 172.06(18) .
N5 N6 C28 C27 0.1(2) .
N5 N6 C28 P4 -175.96(13) .
N4 C27 C28 N6 -0.3(2) .
P3 C27 C28 N6 179.12(15) .
N4 C27 C28 P4 174.95(15) .
P3 C27 C28 P4 -5.6(3) .
C41 P4 C28 N6 103.9(9) .
C41A P4 C28 N6 100.1(11) .
C47A P4 C28 N6 -10.5(4) .
C47 P4 C28 N6 -5.3(3) .
S4 P4 C28 N6 -132.13(13) .
C41 P4 C28 C27 -71.0(9) .
C41A P4 C28 C27 -74.8(11) .
C47A P4 C28 C27 174.7(4) .
C47 P4 C28 C27 179.8(3) .
S4 P4 C28 C27 53.0(2) .
C27 P3 C29 C30 -35.6(12) .
C35 P3 C29 C30 -155.3(12) .
S3 P3 C29 C30 84.0(11) .
C27 P3 C29 C34 149.7(10) .
C35 P3 C29 C34 30.0(15) .
S3 P3 C29 C34 -90.7(12) .
C34 C29 C30 C31 -0.5(17) .
P3 C29 C30 C31 -175.3(7) .
C29 C30 C31 C32 -3.6(11) .
C30 C31 C32 C33 6.3(11) .
C31 C32 C33 C34 -4.7(10) .
C32 C33 C34 C29 0.4(11) .
C30 C29 C34 C33 2.2(17) .
P3 C29 C34 C33 176.7(8) .
C27 P3 C29A C30A -18(3) .
C35A P3 C29A C30A -136(3) .
S3 P3 C29A C30A 98(2) .
C27 P3 C29A C34A 171(2) .
C35A P3 C29A C34A 54(3) .
S3 P3 C29A C34A -73(2) .
C34A C29A C30A C31A -5(3) .
P3 C29A C30A C31A -175.3(16) .
C29A C30A C31A C32A 9(3) .
C30A C31A C32A C33A -11(2) .
C31A C32A C33A C34A 10(2) .
C32A C33A C34A C29A -7(2) .
C30A C29A C34A C33A 4(3) .
P3 C29A C34A C33A 174.7(14) .
C27 P3 C35 C36 -90.7(19) .
C29 P3 C35 C36 29(2) .
S3 P3 C35 C36 150.5(16) .
C27 P3 C35 C40 88.7(16) .
C29 P3 C35 C40 -151.2(15) .
S3 P3 C35 C40 -30.0(19) .
C40 C35 C36 C37 2(2) .
P3 C35 C36 C37 -178.2(12) .
C35 C36 C37 C38 -1.6(15) .
C36 C37 C38 C39 -1.5(10) .
C37 C38 C39 C40 3.8(10) .
C38 C39 C40 C35 -3.1(15) .
C36 C35 C40 C39 0(2) .
P3 C35 C40 C39 -179.5(10) .
C27 P3 C35A C40A 75(3) .
C29A P3 C35A C40A -171(3) .
S3 P3 C35A C40A -47(4) .
C27 P3 C35A C36A -107(3) .
C29A P3 C35A C36A 8(4) .
S3 P3 C35A C36A 132(3) .
C40A C35A C36A C37A 5(6) .
P3 C35A C36A C37A -173(2) .
C35A C36A C37A C38A -3(3) .
C36A C37A C38A C39A 3(2) .
C37A C38A C39A C40A -4(2) .
C36A C35A C40A C39A -6(5) .
P3 C35A C40A C39A 172(2) .
C38A C39A C40A C35A 5(3) .
C28 P4 C41 C46 -24(2) .
C47 P4 C41 C46 86(2) .
S4 P4 C41 C46 -149.6(17) .
C28 P4 C41 C42 161.7(16) .
C47 P4 C41 C42 -88.2(18) .
S4 P4 C41 C42 36(2) .
C46 C41 C42 C43 3(3) .
P4 C41 C42 C43 177.6(12) .
C41 C42 C43 C44 -1.4(17) .
C42 C43 C44 C45 -2.8(12) .
C43 C44 C45 C46 5.2(14) .
C42 C41 C46 C45 -1(3) .
P4 C41 C46 C45 -174.9(15) .
C44 C45 C46 C41 -3(2) .
C28 P4 C41A C46A -27(3) .
C47A P4 C41A C46A 83(3) .
S4 P4 C41A C46A -153(2) .
C28 P4 C41A C42A 149(2) .
C47A P4 C41A C42A -101(3) .
S4 P4 C41A C42A 24(3) .
C46A C41A C42A C43A -6(4) .
P4 C41A C42A C43A 178.0(16) .
C41A C42A C43A C44A 5(2) .
C42A C43A C44A C45A -0.7(15) .
C43A C44A C45A C46A -2.2(18) .
C42A C41A C46A C45A 3(4) .
P4 C41A C46A C45A 179.1(19) .
C44A C45A C46A C41A 1(3) .
C28 P4 C47 C48 -121.5(9) .
C41 P4 C47 C48 127.9(9) .
S4 P4 C47 C48 5.3(10) .
C28 P4 C47 C52 63.6(10) .
C41 P4 C47 C52 -47.0(11) .
S4 P4 C47 C52 -169.6(8) .
C52 C47 C48 C49 -0.7(14) .
P4 C47 C48 C49 -175.8(6) .
C47 C48 C49 C50 -1.3(12) .
C48 C49 C50 C51 2.3(12) .
C49 C50 C51 C52 -1.3(11) .
C50 C51 C52 C47 -0.6(10) .
C48 C47 C52 C51 1.6(14) .
P4 C47 C52 C51 176.5(6) .
C28 P4 C47A C52A 98.3(17) .
C41A P4 C47A C52A -9.0(19) .
S4 P4 C47A C52A -137.4(15) .
C28 P4 C47A C48A -82.3(17) .
C41A P4 C47A C48A 170.3(15) .
S4 P4 C47A C48A 41.9(19) .
C52A C47A C48A C49A 1(2) .
P4 C47A C48A C49A -178.3(10) .
C47A C48A C49A C50A 3.1(18) .
C48A C49A C50A C51A -7.1(17) .
C49A C50A C51A C52A 7.2(18) .
C48A C47A C52A C51A -1(2) .
P4 C47A C52A C51A 178.4(11) .
C50A C51A C52A C47A -3.3(19) .
N8 N7 C53 C54 0.54(18) .
Co1 N7 C53 C54 -151.28(12) .
K1 N7 C53 C54 67.86(19) .
N8 N7 C53 P5 -177.00(11) .
Co1 N7 C53 P5 31.19(17) .
K1 N7 C53 P5 -109.68(14) .
C61 P5 C53 N7 -147.5(6) .
C61A P5 C53 N7 -143.9(7) .
C55 P5 C53 N7 95.43(14) .
S5 P5 C53 N7 -26.59(14) .
C61 P5 C53 C54 36.0(6) .
C61A P5 C53 C54 39.6(7) .
C55 P5 C53 C54 -81.0(2) .
S5 P5 C53 C54 156.98(18) .
N8 N9 C54 C53 0.3(2) .
N8 N9 C54 P6 -172.79(12) .
N7 C53 C54 N9 -0.52(19) .
P5 C53 C54 N9 176.10(15) .
N7 C53 C54 P6 170.76(15) .
P5 C53 C54 P6 -12.6(3) .
C73 P6 C54 N9 -20.89(17) .
C67A P6 C54 N9 92.8(12) .
C67 P6 C54 N9 89.6(9) .
S6 P6 C54 N9 -144.93(13) .
C73 P6 C54 C53 168.46(19) .
C67A P6 C54 C53 -77.9(12) .
C67 P6 C54 C53 -81.1(9) .
S6 P6 C54 C53 44.4(2) .
C53 P5 C55 C56 -133.2(7) .
C61 P5 C55 C56 108.3(10) .
S5 P5 C55 C56 -13.2(7) .
C53 P5 C55 C60 65.5(6) .
C61 P5 C55 C60 -53.0(10) .
S5 P5 C55 C60 -174.5(6) .
C53 P5 C55 C56A -116.3(6) .
C61A P5 C55 C56A 127.1(11) .
S5 P5 C55 C56A 3.7(6) .
C53 P5 C55 C60A 41.8(6) .
C61A P5 C55 C60A -74.9(11) .
S5 P5 C55 C60A 161.8(6) .
C60 C55 C56 C57 -18.8(13) .
P5 C55 C56 C57 179.5(6) .
C55 C56 C57 C58 5.3(14) .
C56 C57 C58 C59 7.4(16) .
C57 C58 C59 C60 -6.2(15) .
C58 C59 C60 C55 -7.8(12) .
C56 C55 C60 C59 20.4(12) .
P5 C55 C60 C59 -177.9(5) .
C60A C55 C56A C57A 17.5(12) .
P5 C55 C56A C57A 177.0(6) .
C55 C56A C57A C58A -3.3(13) .
C56A C57A C58A C59A -10.2(14) .
C57A C58A C59A C60A 8.8(13) .
C56A C55 C60A C59A -18.8(12) .
P5 C55 C60A C59A -177.2(5) .
C58A C59A C60A C55 6.1(11) .
C53 P5 C61 C66 51.2(19) .
C55 P5 C61 C66 167.7(15) .
S5 P5 C61 C66 -69.3(18) .
C53 P5 C61 C62 -142.2(14) .
C55 P5 C61 C62 -25.7(18) .
S5 P5 C61 C62 97.3(15) .
C66 C61 C62 C63 -5(2) .
P5 C61 C62 C63 -171.9(10) .
C61 C62 C63 C64 -0.2(14) .
C62 C63 C64 C65 3.7(14) .
C63 C64 C65 C66 -1(2) .
C62 C61 C66 C65 8(3) .
P5 C61 C66 C65 174.6(15) .
C64 C65 C66 C61 -4(3) .
C53 P5 C61A C66A 58(2) .
C55 P5 C61A C66A 174.7(18) .
S5 P5 C61A C66A -60(2) .
C53 P5 C61A C62A -117.0(19) .
C55 P5 C61A C62A 0(2) .
S5 P5 C61A C62A 125.4(19) .
C66A C61A C62A C63A 10(3) .
P5 C61A C62A C63A -175.7(13) .
C61A C62A C63A C64A -9.5(19) .
C62A C63A C64A C65A 5.7(18) .
C63A C64A C65A C66A -2(2) .
C64A C65A C66A C61A 2(3) .
C62A C61A C66A C65A -6(4) .
P5 C61A C66A C65A 179.0(18) .
C54 P6 C67 C72 -25(2) .
C73 P6 C67 C72 85(2) .
S6 P6 C67 C72 -151.9(17) .
C54 P6 C67 C68 154.6(19) .
C73 P6 C67 C68 -96(2) .
S6 P6 C67 C68 27(2) .
C72 C67 C68 C69 1(3) .
P6 C67 C68 C69 -178.3(15) .
C67 C68 C69 C70 1(2) .
C68 C69 C70 C71 -1.3(15) .
C69 C70 C71 C72 0.4(14) .
C70 C71 C72 C67 1(2) .
C68 C67 C72 C71 -2(3) .
P6 C67 C72 C71 177.3(15) .
C54 P6 C67A C72A -23(3) .
C73 P6 C67A C72A 88(3) .
S6 P6 C67A C72A -150(2) .
C54 P6 C67A C68A 155(2) .
C73 P6 C67A C68A -94(3) .
S6 P6 C67A C68A 28(3) .
C72A C67A C68A C69A -2(4) .
P6 C67A C68A C69A 179.9(19) .
C67A C68A C69A C70A 1(3) .
C68A C69A C70A C71A 1(2) .
C69A C70A C71A C72A -1.1(19) .
C68A C67A C72A C71A 2(4) .
P6 C67A C72A C71A 180(2) .
C70A C71A C72A C67A 0(3) .
C54 P6 C73 C78 84.0(4) .
C67 P6 C73 C78 -24.2(6) .
S6 P6 C73 C78 -149.0(4) .
C54 P6 C73 C74A -107.8(12) .
C67A P6 C73 C74A 140.2(14) .
S6 P6 C73 C74A 19.1(12) .
C54 P6 C73 C74 -102.2(4) .
C67 P6 C73 C74 149.6(6) .
S6 P6 C73 C74 24.8(4) .
C54 P6 C73 C78A 66.1(9) .
C67A P6 C73 C78A -45.9(11) .
S6 P6 C73 C78A -166.9(9) .
C78 C73 C74 C75 -3.9(8) .
P6 C73 C74 C75 -177.9(4) .
C73 C74 C75 C76 1.6(9) .
C74 C75 C76 C77 1.5(8) .
C75 C76 C77 C78 -2.4(8) .
C74 C73 C78 C77 2.9(7) .
P6 C73 C78 C77 176.3(3) .
C76 C77 C78 C73 0.2(7) .
C78A C73 C74A C75A 6(2) .
P6 C73 C74A C75A 179.7(12) .
C73 C74A C75A C76A 1(3) .
C74A C75A C76A C77A -10(3) .
C75A C76A C77A C78A 12(3) .
C74A C73 C78A C77A -3(2) .
P6 C73 C78A C77A -178.3(12) .
C76A C77A C78A C73 -5(2) .
C82 O1 C79 C80 31.0(5) .
K1 O1 C79 C80 -128.9(3) .
K1 O1 C79 C80 172.1(2) 2_666
C82 O1 C79 K1 159.9(2) .
K1 O1 C79 K1 -59.0(4) 2_666
O1 C79 C80 C81 -13.5(5) .
K1 C79 C80 C81 -78.9(5) .
C79 C80 C81 C82 -8.8(5) .
C79 O1 C82 C81 -35.9(5) .
K1 O1 C82 C81 98.0(5) .
K1 O1 C82 C81 164.1(3) 2_666
C80 C81 C82 O1 28.1(5) .
C86 O2 C83 C84 34.0(9) .
K1 O2 C83 C84 -83.3(6) .
K1 O2 C83 C84 -174.6(6) 2_666
O2 C83 C84 C85 -10.4(9) .
C83 C84 C85 C86 -15.7(8) .
C83 O2 C86 C85 -45.3(8) .
K1 O2 C86 C85 79.0(6) .
K1 O2 C86 C85 165.3(7) 2_666
C83 O2 C86 K1 -124.3(7) .
K1 O2 C86 K1 86.3(7) 2_666
C84 C85 C86 O2 36.5(8) .
C84 C85 C86 K1 85.3(6) .
C86A O2A C83A C84A 28.2(17) .
K1 O2A C83A C84A -95.5(10) .
K1 O2A C83A C84A 176.3(14) 2_666
C86A O2A C83A K1 123.7(16) .
K1 O2A C83A K1 -88.2(14) 2_666
O2A C83A C84A C85A -10.5(16) .
K1 C83A C84A C85A -59.7(13) .
C83A C84A C85A C86A -9.9(16) .
C83A O2A C86A C85A -35.8(18) .
K1 O2A C86A C85A 86.2(13) .
K1 O2A C86A C85A 169.5(12) 2_666
C84A C85A C86A O2A 27.3(16) .
C90 O3 C87 C88 -7.5(10) .
O3 C87 C88 C89 -5.6(11) .
C87 C88 C89 C90 15.6(11) .
C87 O3 C90 C89 17.8(10) .
C88 C89 C90 O3 -20.3(10) .
C90A O3A C87A C88A -9.6(15) .
O3A C87A C88A C89A -10.7(16) .
C87A C88A C89A C90A 25.4(15) .
C87A O3A C90A C89A 26.5(14) .
C88A C89A C90A O3A -31.6(14) .
